data_4121087
loop_
_publ_author_name
'Yu Hou'
'Lev N. Zakharov'
'May Nyman'

_publ_contact_author_address
;Oregon State University
Department of Chemistry
153 Gilbert Hall
Corvallis, OR, USA 97331
;
_publ_contact_author_email May.Nyman@oregonstate.edu
_publ_contact_author_name 'Dr. May NYMAN'
_publ_section_title
;
 Observing Assembly of Complex Inorganic Materials from Polyoxometalate
 Building Blocks
;
_journal_name_full 'Journal of the American Chemical Society'
_journal_page_first 16651
_journal_page_last 16657
_journal_paper_doi 10.1021/ja4086484
_journal_volume 135
_journal_year 2013
_chemical_formula_sum 'Cs18 Nb26 O120 Si2'
_chemical_formula_weight 6784.22
_chemical_name_common 'cesium silicon tridecaniobate dimer'
_chemical_name_systematic
; 
 ? 
;
_space_group_IT_number 2
_symmetry_cell_setting triclinic
_symmetry_space_group_name_Hall '-P 1'
_symmetry_space_group_name_H-M 'P -1'
_atom_sites_solution_hydrogens none
_atom_sites_solution_primary direct
_atom_sites_solution_secondary difmap
_audit_creation_method SHELXL-97
_cell_angle_alpha 115.596(4)
_cell_angle_beta 95.958(3)
_cell_angle_gamma 101.551(4)
_cell_formula_units_Z 1
_cell_length_a 13.043(3)
_cell_length_b 19.407(8)
_cell_length_c 19.475(5)
_cell_measurement_reflns_used 382
_cell_measurement_temperature 188(2)
_cell_measurement_theta_max 25.0
_cell_measurement_theta_min 1.0
_cell_volume 4254(2)
_computing_cell_refinement 'SMART 5.054 (Bruker, 1998)'
_computing_data_collection 'SMART 5.054 (Bruker, 1998)'
_computing_data_reduction 'SAINT 6.02 (Bruker, 2001)'
_computing_molecular_graphics 'SHELXTL 5.1  (Bruker, 1998)'
_computing_publication_material 'SHELXTL 5.1  (Bruker, 1998)'
_computing_structure_refinement 'SHELXL-97 (Sheldrick, 1997)'
_computing_structure_solution 'SHELXTL 5.1  (Bruker, 1998'
_diffrn_ambient_temperature 188(2)
_diffrn_detector_area_resol_mean 0
_diffrn_measured_fraction_theta_full 0.923
_diffrn_measured_fraction_theta_max 0.923
_diffrn_measurement_device_type 'CCD area detector'
_diffrn_measurement_method 'phi and omega scans'
_diffrn_radiation_monochromator graphite
_diffrn_radiation_source 'fine-focus sealed tube'
_diffrn_radiation_type MoK\a
_diffrn_radiation_wavelength 0.71073
_diffrn_reflns_av_R_equivalents 0.0000
_diffrn_reflns_av_sigmaI/netI 0.1486
_diffrn_reflns_limit_h_max 16
_diffrn_reflns_limit_h_min -16
_diffrn_reflns_limit_k_max 22
_diffrn_reflns_limit_k_min -25
_diffrn_reflns_limit_l_max 25
_diffrn_reflns_limit_l_min 0
_diffrn_reflns_number 18026
_diffrn_reflns_theta_full 27.51
_diffrn_reflns_theta_max 27.51
_diffrn_reflns_theta_min 1.75
_exptl_absorpt_coefficient_mu 5.575
_exptl_absorpt_correction_T_max 0.5243
_exptl_absorpt_correction_T_min 0.2227
_exptl_absorpt_correction_type numerical
_exptl_absorpt_process_details 'Bruker 2000'
_exptl_crystal_colour colorless
_exptl_crystal_density_diffrn 2.649
_exptl_crystal_description oval
_exptl_crystal_F_000 3044
_exptl_crystal_size_max 0.39
_exptl_crystal_size_mid 0.19
_exptl_crystal_size_min 0.13
_refine_diff_density_max 4.625
_refine_diff_density_min -4.219
_refine_diff_density_rms 0.654
_refine_ls_extinction_method none
_refine_ls_goodness_of_fit_ref 1.513
_refine_ls_hydrogen_treatment none
_refine_ls_matrix_type full
_refine_ls_number_parameters 548
_refine_ls_number_reflns 18026
_refine_ls_number_restraints 0
_refine_ls_restrained_S_all 1.513
_refine_ls_R_factor_all 0.2561
_refine_ls_R_factor_gt 0.1761
_refine_ls_shift/su_max 0.000
_refine_ls_shift/su_mean 0.000
_refine_ls_structure_factor_coef Fsqd
_refine_ls_weighting_details 'calc w=1/[\s^2^(Fo^2^)+(0.2000P)^2^+0.0000P] where P=(Fo^2^+2Fc^2^)/3'
_refine_ls_weighting_scheme calc
_refine_ls_wR_factor_gt 0.4531
_refine_ls_wR_factor_ref 0.4955
_reflns_number_gt 9392
_reflns_number_total 18026
_reflns_threshold_expression >2sigma(I)
_cod_data_source_file ja4086484_si_002.cif
_cod_data_source_block 11jn042
_cod_original_cell_volume 4253(2)
_cod_database_code 4121087

loop_
_symmetry_equiv_pos_as_xyz
'x, y, z'
'-x, -y, -z'

loop_
_atom_site_label
_atom_site_type_symbol
_atom_site_fract_x
_atom_site_fract_y
_atom_site_fract_z
_atom_site_U_iso_or_equiv
_atom_site_adp_type
_atom_site_occupancy
_atom_site_symmetry_multiplicity
_atom_site_calc_flag
_atom_site_refinement_flags
Nb1 Nb 1.2897(3) -0.3663(2) -0.02253(19) 0.0418(11) Uani 1 1 d .
Nb2 Nb 1.0784(3) -0.2746(2) 0.0003(2) 0.0449(11) Uani 1 1 d .
Nb3 Nb 1.2886(3) -0.3655(2) 0.1798(2) 0.0459(12) Uani 1 1 d .
Nb4 Nb 1.0782(3) -0.2734(3) 0.2046(2) 0.0464(11) Uani 1 1 d .
Nb5 Nb 1.3099(3) -0.1958(3) -0.0325(2) 0.0449(10) Uani 1 1 d .
Nb6 Nb 1.5366(3) -0.2754(2) 0.1343(2) 0.0464(11) Uani 1 1 d .
Nb7 Nb 1.1067(3) -0.0861(2) 0.1855(2) 0.0506(11) Uani 1 1 d .
Nb8 Nb 1.3098(3) -0.1923(2) 0.33789(19) 0.0441(10) Uani 1 1 d .
Nb9 Nb 1.5605(3) -0.1045(2) 0.1222(2) 0.0414(11) Uani 1 1 d .
Nb10 Nb 1.3359(4) -0.0077(2) 0.1478(2) 0.0468(11) Uani 1 1 d .
Nb11 Nb 1.5588(3) -0.1024(2) 0.2974(2) 0.0395(10) Uani 1 1 d .
Nb12 Nb 1.3362(4) -0.0065(2) 0.3217(2) 0.0474(11) Uani 1 1 d .
Si1 Si 1.3164(8) -0.1898(5) 0.1543(6) 0.030(2) Uani 1 1 d .
Nb13 Nb 1.0830(4) -0.4192(2) 0.0409(2) 0.0493(10) Uani 1 1 d .
Cs1 Cs 1.5561(3) -0.2939(3) -0.0833(2) 0.0833(12) Uani 1 1 d .
Cs2 Cs 1.0813(4) -0.0853(3) -0.0284(2) 0.0868(12) Uani 1 1 d .
Cs3 Cs 1.5000 0.0000 0.0000 0.0635(14) Uani 1 2 d S
Cs4 Cs 1.6163(3) 0.11476(18) 0.3059(2) 0.0706(10) Uani 1 1 d .
Cs5 Cs 1.5000 0.0000 0.5000 0.0555(12) Uani 1 2 d S
Cs6 Cs 1.0950(4) -0.0744(3) 0.4099(3) 0.1018(16) Uani 1 1 d .
Cs7 Cs 1.5575(3) -0.2873(2) 0.3428(2) 0.0758(11) Uani 1 1 d .
Cs8 Cs 1.0615(6) -0.5273(5) -0.2094(3) 0.085(3) Uani 0.50 1 d P
Cs10 Cs 1.4464(7) -0.5017(4) 0.0211(4) 0.085(2) Uani 0.50 1 d P
Cs11 Cs 1.2137(8) -0.6010(6) -0.0240(5) 0.095(2) Uiso 0.50 1 d P
Cs12 Cs 0.8344(6) -0.1866(5) 0.2390(5) 0.088(2) Uani 0.50 1 d P
Cs13 Cs 0.8278(6) -0.2320(5) 0.1058(6) 0.087(3) Uani 0.50 1 d P
Cs9 Cs 0.944(2) -0.4764(11) -0.1955(6) 0.38(2) Uani 0.50 1 d P
O1X O 0.850(3) -0.013(3) 0.273(3) 0.094(13) Uiso 1 1 d .
O2 O 0.945(2) -0.3147(19) -0.0543(18) 0.066(11) Uani 1 1 d .
O3 O 1.281(3) -0.459(2) 0.169(2) 0.060(9) Uiso 1 1 d .
O4 O 0.937(3) -0.318(2) 0.204(2) 0.062(9) Uiso 1 1 d .
O5 O 1.323(2) -0.1787(15) -0.1155(15) 0.040(7) Uiso 1 1 d .
O6 O 1.635(3) -0.336(3) 0.122(2) 0.082(10) Uiso 1 1 d .
O7 O 0.979(3) -0.071(2) 0.1802(19) 0.071(10) Uani 1 1 d .
O9 O 1.668(2) -0.0526(18) 0.0965(18) 0.048(8) Uiso 1 1 d .
O10 O 1.371(2) 0.0727(18) 0.1310(18) 0.050(8) Uiso 1 1 d .
O11 O 1.669(2) -0.0555(19) 0.3825(19) 0.052(8) Uiso 1 1 d .
O12 O 1.370(3) 0.077(2) 0.420(2) 0.061(9) Uiso 1 1 d .
O13 O 1.2601(19) -0.2361(14) 0.0644(14) 0.029(5) Uiso 1 1 d .
O14 O 1.2586(19) -0.2346(14) 0.1991(15) 0.035(6) Uani 1 1 d .
O15 O 1.4411(17) -0.1694(12) 0.1752(12) 0.019(5) Uiso 1 1 d .
O16 O 1.285(2) -0.0984(15) 0.1955(15) 0.036(6) Uiso 1 1 d .
O17 O 1.130(2) -0.3788(16) -0.0352(16) 0.038(6) Uiso 1 1 d .
O18 O 1.2410(18) -0.4010(14) 0.0637(13) 0.025(5) Uiso 1 1 d .
O19 O 1.433(2) -0.3298(16) 0.0371(16) 0.045(8) Uani 1 1 d .
O20 O 1.306(3) -0.3123(19) -0.0794(19) 0.055(9) Uiso 1 1 d .
O22 O 1.153(2) -0.2473(15) -0.0653(15) 0.035(6) Uiso 1 1 d .
O23 O 1.073(3) -0.169(2) 0.083(2) 0.061(9) Uiso 1 1 d .
O24 O 1.127(2) -0.3832(17) 0.1559(17) 0.044(7) Uiso 1 1 d .
O25 O 1.426(2) -0.3334(17) 0.1700(13) 0.044(8) Uani 1 1 d .
O26 O 1.317(2) -0.3112(16) 0.2855(16) 0.041(7) Uiso 1 1 d .
O27 O 1.146(2) -0.2352(16) 0.3123(16) 0.039(7) Uiso 1 1 d .
O28 O 1.068(2) -0.1781(19) 0.2129(19) 0.053(8) Uani 1 1 d .
O29 O 1.290(2) -0.0896(17) 0.0400(17) 0.045(7) Uiso 1 1 d .
O30 O 1.4549(18) -0.1659(14) 0.0236(13) 0.027(5) Uiso 1 1 d .
O31 O 1.613(2) -0.1998(17) 0.2483(18) 0.048(8) Uiso 1 1 d .
O32 O 1.606(2) -0.1995(14) 0.0996(17) 0.045(8) Uani 1 1 d .
O33 O 1.185(2) -0.0170(16) 0.1472(16) 0.040(6) Uiso 1 1 d .
O35 O 1.4570(19) -0.1652(15) 0.3292(14) 0.031(6) Uiso 1 1 d .
O36 O 1.297(2) -0.0912(17) 0.3562(17) 0.043(7) Uiso 1 1 d .
O37 O 1.474(2) -0.0248(17) 0.1549(18) 0.056(9) Uani 1 1 d .
O38 O 1.633(2) -0.0587(17) 0.2373(15) 0.042(7) Uani 1 1 d .
O42 O 1.474(3) -0.2102(19) 0.5182(18) 0.069(10) Uani 1 1 d .
O44 O 1.465(3) -0.204(3) -0.191(3) 0.091(13) Uiso 1 1 d .
O46 O 0.137(2) 0.1352(16) 0.3681(16) 0.044(7) Uiso 1 1 d .
O47 O 0.9722(19) 0.1617(14) 0.2764(14) 0.031(5) Uiso 1 1 d .
O48 O 0.313(2) 0.1996(16) 0.3276(16) 0.040(6) Uiso 1 1 d .
O49 O 0.055(3) 0.717(2) 0.419(2) 0.067(9) Uiso 1 1 d .
O50 O 0.275(3) 0.633(2) 0.406(2) 0.045(8) Uiso 1 1 d .
O5S O 1.098(3) -0.295(2) -0.245(2) 0.083(12) Uiso 1 1 d .
O51 O 1.286(3) -0.464(2) -0.096(2) 0.058(9) Uiso 1 1 d .
O52 O 1.338(2) -0.1738(19) 0.4375(19) 0.060(9) Uiso 1 1 d .
O53A O 0.923(5) -0.468(4) 0.042(3) 0.048(13) Uiso 0.50 1 d P
O53B O 0.903(6) -0.461(5) -0.016(4) 0.072(18) Uiso 0.50 1 d P
O54 O 1.048(2) -0.3209(16) 0.0854(16) 0.041(7) Uiso 1 1 d .
O55 O 1.371(3) 0.0507(18) 0.2609(18) 0.065(10) Uani 1 1 d .
O56 O 1.173(3) -0.017(2) 0.292(2) 0.069(10) Uiso 1 1 d .
O57 O 1.470(3) -0.023(2) 0.317(2) 0.060(9) Uiso 1 1 d .
O58 O 0.230(2) 0.6523(16) 0.4140(16) 0.037(7) Uiso 1 1 d .
O59 O 0.278(3) 0.599(3) 0.380(3) 0.071(12) Uiso 1 1 d .
O60 O 0.806(2) -0.2028(15) 0.0717(15) 0.047(8) Uani 1 1 d .
O61 O 1.232(3) -0.097(2) -0.167(2) 0.086(12) Uiso 1 1 d .
O62 O 1.765(3) 0.0982(17) 0.445(2) 0.075(11) Uani 1 1 d .
O63 O 1.114(3) 0.120(2) 0.183(2) 0.087(12) Uiso 1 1 d .
O64 O 1.219(3) -0.342(2) -0.250(2) 0.080(11) Uiso 1 1 d .
O66 O 1.741(3) -0.101(2) -0.026(3) 0.093(13) Uiso 1 1 d .
O67 O 0.033(4) 0.808(3) 0.541(3) 0.14(2) Uani 1 1 d .
O68 O 0.829(3) -0.338(3) 0.303(3) 0.094(13) Uiso 1 1 d .

loop_
_atom_site_aniso_label
_atom_site_aniso_U_11
_atom_site_aniso_U_22
_atom_site_aniso_U_33
_atom_site_aniso_U_23
_atom_site_aniso_U_13
_atom_site_aniso_U_12
Nb1 0.058(2) 0.035(2) 0.0161(16) 0.0116(15) -0.0008(15) -0.0179(18)
Nb2 0.049(2) 0.046(2) 0.0269(19) 0.0192(18) -0.0039(16) -0.0131(19)
Nb3 0.068(3) 0.0302(19) 0.0179(16) 0.0124(15) -0.0094(16) -0.0258(18)
Nb4 0.049(2) 0.048(2) 0.031(2) 0.0210(19) 0.0039(17) -0.0137(19)
Nb5 0.055(3) 0.045(2) 0.0236(18) 0.0211(18) -0.0013(16) -0.0148(18)
Nb6 0.059(3) 0.035(2) 0.0265(17) 0.0098(16) 0.0009(16) -0.0125(19)
Nb7 0.052(3) 0.047(3) 0.041(2) 0.016(2) 0.0085(19) 0.001(2)
Nb8 0.058(3) 0.040(2) 0.0195(17) 0.0141(17) 0.0014(16) -0.0153(18)
Nb9 0.043(2) 0.034(2) 0.0243(18) 0.0096(16) -0.0039(15) -0.0233(17)
Nb10 0.063(3) 0.035(2) 0.030(2) 0.0166(18) 0.0003(18) -0.0109(19)
Nb11 0.053(2) 0.0266(18) 0.0222(17) 0.0106(15) -0.0031(15) -0.0151(17)
Nb12 0.061(3) 0.039(2) 0.0236(18) 0.0091(17) -0.0002(17) -0.009(2)
Si1 0.024(5) 0.025(5) 0.026(5) 0.005(5) 0.002(4) -0.004(4)
Nb13 0.060(3) 0.037(2) 0.0285(18) 0.0153(17) -0.0059(16) -0.0264(17)
Cs1 0.082(3) 0.101(3) 0.0504(19) 0.035(2) 0.0157(17) -0.010(2)
Cs2 0.100(3) 0.078(3) 0.072(3) 0.041(2) -0.011(2) 0.002(2)
Cs3 0.084(3) 0.056(3) 0.036(2) 0.033(2) -0.0028(19) -0.028(2)
Cs4 0.080(2) 0.0509(19) 0.0497(17) 0.0228(16) -0.0097(14) -0.0342(15)
Cs5 0.073(3) 0.048(2) 0.0199(17) 0.0104(16) -0.0017(17) -0.019(2)
Cs6 0.118(4) 0.088(3) 0.099(3) 0.044(3) 0.059(3) 0.009(3)
Cs7 0.095(3) 0.069(2) 0.059(2) 0.0417(19) -0.0014(18) -0.004(2)
Cs8 0.096(5) 0.073(5) 0.026(3) 0.004(3) 0.008(3) -0.052(4)
Cs10 0.111(6) 0.053(4) 0.051(4) 0.015(3) -0.011(4) -0.023(4)
Cs12 0.074(5) 0.081(5) 0.093(6) 0.041(5) 0.007(4) -0.011(4)
Cs13 0.054(4) 0.082(6) 0.103(7) 0.041(5) -0.005(4) -0.011(4)
Cs9 0.58(4) 0.251(19) 0.065(7) 0.093(10) -0.103(13) -0.33(2)
O2 0.056(19) 0.06(2) 0.048(18) 0.027(16) -0.018(14) -0.047(15)
O7 0.09(3) 0.06(2) 0.06(2) 0.029(19) -0.008(18) 0.004(19)
O14 0.033(14) 0.022(12) 0.036(14) 0.011(11) 0.003(11) -0.012(11)
O19 0.039(16) 0.042(16) 0.038(16) 0.024(14) -0.009(12) -0.027(13)
O25 0.043(16) 0.062(18) 0.015(11) 0.019(12) 0.006(10) -0.013(13)
O28 0.029(16) 0.07(2) 0.07(2) 0.046(19) 0.012(14) 0.003(15)
O32 0.047(17) 0.018(12) 0.053(17) 0.012(12) 0.016(13) -0.016(11)
O37 0.06(2) 0.046(17) 0.049(18) 0.028(15) 0.011(15) -0.022(14)
O38 0.046(17) 0.054(18) 0.041(16) 0.039(15) 0.009(13) 0.003(14)
O42 0.06(2) 0.05(2) 0.037(17) -0.016(15) -0.016(14) -0.003(16)
O55 0.07(2) 0.054(19) 0.049(19) 0.035(17) -0.020(16) -0.028(16)
O60 0.06(2) 0.023(14) 0.027(14) -0.008(12) -0.030(13) 0.009(13)
O62 0.08(3) 0.029(16) 0.08(3) 0.004(17) 0.02(2) -0.013(16)
O67 0.11(4) 0.15(5) 0.09(4) 0.01(4) -0.03(3) 0.01(4)

loop_
_atom_type_symbol
_atom_type_description
_atom_type_scat_dispersion_real
_atom_type_scat_dispersion_imag
_atom_type_scat_source
O O 0.0106 0.0060 'International Tables Vol C Tables 4.2.6.8 and 6.1.1.4'
Si Si 0.0817 0.0704 'International Tables Vol C Tables 4.2.6.8 and 6.1.1.4'
Nb Nb -2.0727 0.6215 'International Tables Vol C Tables 4.2.6.8 and 6.1.1.4'
Cs Cs -0.3680 2.1192 'International Tables Vol C Tables 4.2.6.8 and 6.1.1.4'

loop_
_geom_angle_atom_site_label_1
_geom_angle_atom_site_label_2
_geom_angle_atom_site_label_3
_geom_angle
_geom_angle_site_symmetry_1
_geom_angle_site_symmetry_3
O51 Nb1 O20 99.7(15) . .
O51 Nb1 O19 101.9(14) . .
O20 Nb1 O19 99.4(12) . .
O51 Nb1 O17 98.4(13) . .
O20 Nb1 O17 93.3(13) . .
O19 Nb1 O17 153.8(12) . .
O51 Nb1 O18 96.8(12) . .
O20 Nb1 O18 160.4(12) . .
O19 Nb1 O18 87.2(9) . .
O17 Nb1 O18 73.9(10) . .
O51 Nb1 O13 168.9(12) . .
O20 Nb1 O13 77.0(12) . .
O19 Nb1 O13 89.1(11) . .
O17 Nb1 O13 71.4(9) . .
O18 Nb1 O13 84.7(8) . .
O51 Nb1 Nb13 97.2(11) . .
O20 Nb1 Nb13 129.8(10) . .
O19 Nb1 Nb13 122.6(8) . .
O17 Nb1 Nb13 37.4(8) . .
O18 Nb1 Nb13 36.7(6) . .
O13 Nb1 Nb13 77.5(5) . .
O51 Nb1 Nb5 130.8(11) . .
O20 Nb1 Nb5 31.1(10) . .
O19 Nb1 Nb5 92.3(8) . .
O17 Nb1 Nb5 86.8(8) . .
O18 Nb1 Nb5 131.0(6) . .
O13 Nb1 Nb5 46.3(5) . .
Nb13 Nb1 Nb5 114.10(17) . .
O51 Nb1 Cs10 57.7(11) . .
O20 Nb1 Cs10 134.1(10) . .
O19 Nb1 Cs10 55.3(8) . .
O17 Nb1 Cs10 126.8(8) . .
O18 Nb1 Cs10 64.4(6) . .
O13 Nb1 Cs10 131.8(6) . .
Nb13 Nb1 Cs10 94.48(17) . .
Nb5 Nb1 Cs10 145.92(17) . .
O51 Nb1 Cs1 85.2(11) . .
O20 Nb1 Cs1 53.1(10) . .
O19 Nb1 Cs1 53.0(7) . .
O17 Nb1 Cs1 146.1(8) . .
O18 Nb1 Cs1 139.4(6) . .
O13 Nb1 Cs1 100.7(5) . .
Nb13 Nb1 Cs1 175.52(14) . .
Nb5 Nb1 Cs1 66.47(11) . .
Cs10 Nb1 Cs1 83.61(16) . .
O51 Nb1 Cs8 48.9(11) . .
O20 Nb1 Cs8 83.9(11) . .
O19 Nb1 Cs8 150.4(10) . .
O17 Nb1 Cs8 53.4(8) . .
O18 Nb1 Cs8 99.4(6) . .
O13 Nb1 Cs8 120.0(6) . .
Nb13 Nb1 Cs8 72.76(13) . .
Nb5 Nb1 Cs8 104.19(17) . .
Cs10 Nb1 Cs8 101.70(19) . .
Cs1 Nb1 Cs8 111.57(13) . .
O51 Nb1 Cs11 48.4(11) . .
O20 Nb1 Cs11 147.2(11) . .
O19 Nb1 Cs11 95.7(8) . .
O17 Nb1 Cs11 85.4(8) . .
O18 Nb1 Cs11 48.4(6) . .
O13 Nb1 Cs11 132.4(5) . .
Nb13 Nb1 Cs11 60.13(15) . .
Nb5 Nb1 Cs11 171.86(18) . .
Cs10 Nb1 Cs11 42.15(16) . .
Cs1 Nb1 Cs11 119.79(17) . .
Cs8 Nb1 Cs11 69.10(18) . .
O2 Nb2 O22 102.5(12) . .
O2 Nb2 O23 101.7(16) . .
O22 Nb2 O23 103.0(12) . .
O2 Nb2 O17 100.5(14) . .
O22 Nb2 O17 90.1(11) . .
O23 Nb2 O17 151.0(12) . .
O2 Nb2 O54 95.1(12) . .
O22 Nb2 O54 157.4(11) . .
O23 Nb2 O54 86.8(12) . .
O17 Nb2 O54 72.7(10) . .
O2 Nb2 O13 173.1(14) . .
O22 Nb2 O13 76.7(10) . .
O23 Nb2 O13 85.1(11) . .
O17 Nb2 O13 72.8(9) . .
O54 Nb2 O13 84.2(9) . .
O2 Nb2 Nb13 96.1(10) . .
O22 Nb2 Nb13 127.7(8) . .
O23 Nb2 Nb13 120.4(10) . .
O17 Nb2 Nb13 38.2(7) . .
O54 Nb2 Nb13 34.9(7) . .
O13 Nb2 Nb13 79.4(6) . .
O2 Nb2 Nb5 133.1(10) . .
O22 Nb2 Nb5 30.6(8) . .
O23 Nb2 Nb5 92.8(10) . .
O17 Nb2 Nb5 85.4(7) . .
O54 Nb2 Nb5 130.3(7) . .
O13 Nb2 Nb5 46.5(6) . .
Nb13 Nb2 Nb5 114.35(18) . .
O2 Nb2 Cs2 87.0(10) . .
O22 Nb2 Cs2 55.3(8) . .
O23 Nb2 Cs2 54.6(10) . .
O17 Nb2 Cs2 145.3(7) . .
O54 Nb2 Cs2 140.8(7) . .
O13 Nb2 Cs2 97.9(6) . .
Nb13 Nb2 Cs2 174.75(15) . .
Nb5 Nb2 Cs2 65.80(11) . .
O2 Nb2 Cs9 49.8(13) . .
O22 Nb2 Cs9 83.0(8) . .
O23 Nb2 Cs9 151.3(11) . .
O17 Nb2 Cs9 55.0(9) . .
O54 Nb2 Cs9 98.2(7) . .
O13 Nb2 Cs9 123.5(8) . .
Nb13 Nb2 Cs9 72.8(3) . .
Nb5 Nb2 Cs9 104.8(3) . .
Cs2 Nb2 Cs9 112.4(3) . .
O2 Nb2 Cs13 58.9(12) . .
O22 Nb2 Cs13 140.0(8) . .
O23 Nb2 Cs13 54.5(10) . .
O17 Nb2 Cs13 126.1(7) . .
O54 Nb2 Cs13 61.9(7) . .
O13 Nb2 Cs13 125.9(6) . .
Nb13 Nb2 Cs13 91.19(18) . .
Nb5 Nb2 Cs13 146.54(19) . .
Cs2 Nb2 Cs13 86.78(18) . .
Cs9 Nb2 Cs13 103.2(4) . .
O2 Nb2 Cs11 45.4(9) . 2_745
O22 Nb2 Cs11 147.0(8) . 2_745
O23 Nb2 Cs11 93.3(10) . 2_745
O17 Nb2 Cs11 89.1(7) . 2_745
O54 Nb2 Cs11 49.9(7) . 2_745
O13 Nb2 Cs11 134.0(6) . 2_745
Nb13 Nb2 Cs11 61.98(15) . 2_745
Nb5 Nb2 Cs11 173.9(2) . 2_745
Cs2 Nb2 Cs11 118.36(17) . 2_745
Cs9 Nb2 Cs11 69.7(3) . 2_745
Cs13 Nb2 Cs11 39.53(18) . 2_745
O3 Nb3 O26 98.8(14) . .
O3 Nb3 O25 102.1(15) . .
O26 Nb3 O25 96.0(11) . .
O3 Nb3 O24 94.8(14) . .
O26 Nb3 O24 99.9(12) . .
O25 Nb3 O24 154.7(11) . .
O3 Nb3 O18 95.6(13) . .
O26 Nb3 O18 164.2(11) . .
O25 Nb3 O18 87.3(10) . .
O24 Nb3 O18 72.2(10) . .
O3 Nb3 O14 167.6(12) . .
O26 Nb3 O14 79.4(10) . .
O25 Nb3 O14 90.3(11) . .
O24 Nb3 O14 73.6(10) . .
O18 Nb3 O14 85.2(9) . .
O3 Nb3 Nb13 96.1(11) . .
O26 Nb3 Nb13 135.1(9) . .
O25 Nb3 Nb13 121.8(7) . .
O24 Nb3 Nb13 36.5(8) . .
O18 Nb3 Nb13 35.8(6) . .
O14 Nb3 Nb13 77.3(6) . .
O3 Nb3 Cs9 48.6(12) . 2_745
O26 Nb3 Cs9 87.0(9) . 2_745
O25 Nb3 Cs9 150.5(11) . 2_745
O24 Nb3 Cs9 50.7(9) . 2_745
O18 Nb3 Cs9 97.7(6) . 2_745
O14 Nb3 Cs9 119.1(7) . 2_745
Nb13 Nb3 Cs9 72.0(3) . 2_745
O3 Nb3 Cs7 87.6(11) . .
O26 Nb3 Cs7 47.7(9) . .
O25 Nb3 Cs7 53.3(7) . .
O24 Nb3 Cs7 147.3(8) . .
O18 Nb3 Cs7 140.1(7) . .
O14 Nb3 Cs7 99.8(6) . .
Nb13 Nb3 Cs7 174.62(13) . .
Cs9 Nb3 Cs7 113.4(3) 2_745 .
O3 Nb3 Cs10 62.6(11) . .
O26 Nb3 Cs10 133.7(9) . .
O25 Nb3 Cs10 53.2(9) . .
O24 Nb3 Cs10 122.4(8) . .
O18 Nb3 Cs10 59.7(7) . .
O14 Nb3 Cs10 127.2(6) . .
Nb13 Nb3 Cs10 90.66(16) . .
Cs9 Nb3 Cs10 104.7(4) 2_745 .
Cs7 Nb3 Cs10 87.50(15) . .
O3 Nb3 Cs11 46.7(11) . .
O26 Nb3 Cs11 145.4(9) . .
O25 Nb3 Cs11 94.8(9) . .
O24 Nb3 Cs11 83.2(8) . .
O18 Nb3 Cs11 49.0(7) . .
O14 Nb3 Cs11 133.4(6) . .
Nb13 Nb3 Cs11 60.84(15) . .
Cs9 Nb3 Cs11 68.2(3) 2_745 .
Cs7 Nb3 Cs11 120.01(17) . .
Cs10 Nb3 Cs11 41.78(16) . .
O28 Nb4 O4 100.3(13) . .
O28 Nb4 O27 97.0(13) . .
O4 Nb4 O27 100.8(14) . .
O28 Nb4 O54 90.2(13) . .
O4 Nb4 O54 92.6(13) . .
O27 Nb4 O54 163.4(11) . .
O28 Nb4 O24 154.6(12) . .
O4 Nb4 O24 97.4(13) . .
O27 Nb4 O24 97.4(11) . .
O54 Nb4 O24 70.9(11) . .
O28 Nb4 O14 87.3(10) . .
O4 Nb4 O14 172.1(12) . .
O27 Nb4 O14 80.2(10) . .
O54 Nb4 O14 85.2(10) . .
O24 Nb4 O14 74.7(10) . .
O28 Nb4 Nb13 122.4(10) . .
O4 Nb4 Nb13 94.4(11) . .
O27 Nb4 Nb13 134.3(9) . .
O54 Nb4 Nb13 33.4(7) . .
O24 Nb4 Nb13 37.6(8) . .
O14 Nb4 Nb13 79.6(6) . .
O28 Nb4 Nb8 93.3(10) . .
O4 Nb4 Nb8 134.2(11) . .
O27 Nb4 Nb8 33.8(8) . .
O54 Nb4 Nb8 131.2(8) . .
O24 Nb4 Nb8 87.2(8) . .
O14 Nb4 Nb8 46.4(6) . .
Nb13 Nb4 Nb8 114.58(18) . .
O28 Nb4 Cs12 52.6(9) . .
O4 Nb4 Cs12 48.2(10) . .
O27 Nb4 Cs12 98.3(8) . .
O54 Nb4 Cs12 97.9(8) . .
O24 Nb4 Cs12 144.3(8) . .
O14 Nb4 Cs12 139.6(6) . .
Nb13 Nb4 Cs12 123.01(19) . .
Nb8 Nb4 Cs12 122.20(19) . .
O28 Nb4 Cs8 147.4(9) . 2_745
O4 Nb4 Cs8 47.6(10) . 2_745
O27 Nb4 Cs8 86.0(8) . 2_745
O54 Nb4 Cs8 96.0(8) . 2_745
O24 Nb4 Cs8 54.7(7) . 2_745
O14 Nb4 Cs8 125.0(6) . 2_745
Nb13 Nb4 Cs8 73.15(14) . 2_745
Nb8 Nb4 Cs8 106.10(17) . 2_745
Cs12 Nb4 Cs8 94.83(19) . 2_745
O28 Nb4 Cs13 53.4(9) . .
O4 Nb4 Cs13 58.0(11) . .
O27 Nb4 Cs13 132.1(9) . .
O54 Nb4 Cs13 63.7(8) . .
O24 Nb4 Cs13 125.6(8) . .
O14 Nb4 Cs13 126.9(6) . .
Nb13 Nb4 Cs13 92.28(19) . .
Nb8 Nb4 Cs13 145.94(19) . .
Cs12 Nb4 Cs13 34.4(2) . .
Cs8 Nb4 Cs13 101.39(19) 2_745 .
O28 Nb4 Cs6 54.5(10) . .
O4 Nb4 Cs6 90.5(11) . .
O27 Nb4 Cs6 46.2(8) . .
O54 Nb4 Cs6 144.4(8) . .
O24 Nb4 Cs6 143.6(8) . .
O14 Nb4 Cs6 95.7(6) . .
Nb13 Nb4 Cs6 174.69(13) . .
Nb8 Nb4 Cs6 62.78(12) . .
Cs12 Nb4 Cs6 59.42(16) . .
Cs8 Nb4 Cs6 111.82(14) 2_745 .
Cs13 Nb4 Cs6 88.59(18) . .
O5 Nb5 O30 104.0(11) . .
O5 Nb5 O22 96.8(11) . .
O30 Nb5 O22 158.1(10) . .
O5 Nb5 O29 98.4(12) . .
O30 Nb5 O29 91.1(11) . .
O22 Nb5 O29 92.6(11) . .
O5 Nb5 O20 100.0(13) . .
O30 Nb5 O20 91.0(11) . .
O22 Nb5 O20 78.6(12) . .
O29 Nb5 O20 160.4(12) . .
O5 Nb5 O13 169.3(10) . .
O30 Nb5 O13 85.8(9) . .
O22 Nb5 O13 73.1(9) . .
O29 Nb5 O13 85.5(10) . .
O20 Nb5 O13 75.2(11) . .
O5 Nb5 Nb2 125.2(8) . .
O30 Nb5 Nb2 130.6(7) . .
O22 Nb5 Nb2 28.6(7) . .
O29 Nb5 Nb2 85.7(8) . .
O20 Nb5 Nb2 78.2(9) . .
O13 Nb5 Nb2 44.9(6) . .
O5 Nb5 Nb1 127.7(8) . .
O30 Nb5 Nb1 84.8(7) . .
O22 Nb5 Nb1 77.0(7) . .
O29 Nb5 Nb1 133.3(8) . .
O20 Nb5 Nb1 27.7(9) . .
O13 Nb5 Nb1 47.9(6) . .
Nb2 Nb5 Nb1 63.56(13) . .
O5 Nb5 Cs3 61.2(8) . .
O30 Nb5 Cs3 61.7(7) . .
O22 Nb5 Cs3 137.1(7) . .
O29 Nb5 Cs3 58.7(8) . .
O20 Nb5 Cs3 137.8(9) . .
O13 Nb5 Cs3 128.5(6) . .
Nb2 Nb5 Cs3 143.92(15) . .
Nb1 Nb5 Cs3 145.95(14) . .
O5 Nb5 Cs2 80.7(8) . .
O30 Nb5 Cs2 135.6(7) . .
O22 Nb5 Cs2 54.3(8) . .
O29 Nb5 Cs2 45.1(8) . .
O20 Nb5 Cs2 132.3(9) . .
O13 Nb5 Cs2 95.4(6) . .
Nb2 Nb5 Cs2 64.19(12) . .
Nb1 Nb5 Cs2 127.51(14) . .
Cs3 Nb5 Cs2 84.51(11) . .
O5 Nb5 Cs1 84.0(8) . .
O30 Nb5 Cs1 47.9(7) . .
O22 Nb5 Cs1 129.5(8) . .
O29 Nb5 Cs1 137.4(8) . .
O20 Nb5 Cs1 52.0(9) . .
O13 Nb5 Cs1 99.9(6) . .
Nb2 Nb5 Cs1 127.31(15) . .
Nb1 Nb5 Cs1 64.08(11) . .
Cs3 Nb5 Cs1 87.07(10) . .
Cs2 Nb5 Cs1 164.67(11) . .
O6 Nb6 O19 105.2(16) . .
O6 Nb6 O32 100.3(15) . .
O19 Nb6 O32 88.9(11) . .
O6 Nb6 O25 99.5(16) . .
O19 Nb6 O25 83.8(10) . .
O32 Nb6 O25 160.0(12) . .
O6 Nb6 O31 91.6(16) . .
O19 Nb6 O31 162.8(13) . .
O32 Nb6 O31 91.8(12) . .
O25 Nb6 O31 89.9(11) . .
O6 Nb6 O15 166.4(15) . .
O19 Nb6 O15 87.5(11) . .
O32 Nb6 O15 74.8(10) . .
O25 Nb6 O15 86.3(10) . .
O31 Nb6 O15 76.1(9) . .
O6 Nb6 Cs10 58.6(15) . .
O19 Nb6 Cs10 58.5(9) . .
O32 Nb6 Cs10 128.2(8) . .
O25 Nb6 Cs10 62.3(8) . .
O31 Nb6 Cs10 131.4(8) . .
O15 Nb6 Cs10 134.3(5) . .
O6 Nb6 Cs12 56.5(15) . 1_655
O19 Nb6 Cs12 147.5(8) . 1_655
O32 Nb6 Cs12 70.8(9) . 1_655
O25 Nb6 Cs12 123.2(8) . 1_655
O31 Nb6 Cs12 47.1(8) . 1_655
O15 Nb6 Cs12 110.1(5) . 1_655
Cs10 Nb6 Cs12 114.8(2) . 1_655
O6 Nb6 Cs13 50.1(14) . 1_655
O19 Nb6 Cs13 112.4(8) . 1_655
O32 Nb6 Cs13 52.1(9) . 1_655
O25 Nb6 Cs13 147.6(9) . 1_655
O31 Nb6 Cs13 81.2(8) . 1_655
O15 Nb6 Cs13 121.0(5) . 1_655
Cs10 Nb6 Cs13 101.1(2) . 1_655
Cs12 Nb6 Cs13 35.2(2) 1_655 1_655
O6 Nb6 Cs1 88.1(11) . .
O19 Nb6 Cs1 48.7(7) . .
O32 Nb6 Cs1 47.0(8) . .
O25 Nb6 Cs1 131.8(7) . .
O31 Nb6 Cs1 137.7(8) . .
O15 Nb6 Cs1 97.3(5) . .
Cs10 Nb6 Cs1 83.02(15) . .
Cs12 Nb6 Cs1 100.71(16) 1_655 .
Cs13 Nb6 Cs1 66.52(16) 1_655 .
O6 Nb6 Cs10 43.0(14) . 2_845
O19 Nb6 Cs10 63.3(9) . 2_845
O32 Nb6 Cs10 107.4(8) . 2_845
O25 Nb6 Cs10 85.8(9) . 2_845
O31 Nb6 Cs10 132.3(8) . 2_845
O15 Nb6 Cs10 150.4(5) . 2_845
Cs10 Nb6 Cs10 24.2(2) . 2_845
Cs12 Nb6 Cs10 98.1(2) 1_655 2_845
Cs13 Nb6 Cs10 77.76(18) 1_655 2_845
Cs1 Nb6 Cs10 67.84(14) . 2_845
O6 Nb6 Cs7 80.3(11) . .
O19 Nb6 Cs7 133.9(7) . .
O32 Nb6 Cs7 136.0(8) . .
O25 Nb6 Cs7 50.5(7) . .
O31 Nb6 Cs7 44.4(8) . .
O15 Nb6 Cs7 94.3(5) . .
Cs10 Nb6 Cs7 90.10(14) . .
Cs12 Nb6 Cs7 73.60(15) 1_655 .
Cs13 Nb6 Cs7 105.88(18) 1_655 .
Cs1 Nb6 Cs7 168.32(15) . .
Cs10 Nb6 Cs7 102.44(15) 2_845 .
O7 Nb7 O23 93.9(15) . .
O7 Nb7 O56 102.0(15) . .
O23 Nb7 O56 162.9(14) . .
O7 Nb7 O33 103.6(13) . .
O23 Nb7 O33 87.8(13) . .
O56 Nb7 O33 94.4(14) . .
O7 Nb7 O28 95.9(13) . .
O23 Nb7 O28 83.1(14) . .
O56 Nb7 O28 89.0(14) . .
O33 Nb7 O28 159.0(11) . .
O7 Nb7 O16 176.4(13) . .
O23 Nb7 O16 88.3(12) . .
O56 Nb7 O16 76.1(12) . .
O33 Nb7 O16 73.7(10) . .
O28 Nb7 O16 87.1(10) . .
O7 Nb7 Cs13 48.6(11) . .
O23 Nb7 Cs13 60.9(10) . .
O56 Nb7 Cs13 126.7(11) . .
O33 Nb7 Cs13 131.1(8) . .
O28 Nb7 Cs13 59.0(8) . .
O16 Nb7 Cs13 134.9(7) . .
O7 Nb7 Cs2 83.5(11) . .
O23 Nb7 Cs2 48.4(10) . .
O56 Nb7 Cs2 139.2(11) . .
O33 Nb7 Cs2 45.7(8) . .
O28 Nb7 Cs2 131.1(9) . .
O16 Nb7 Cs2 95.9(6) . .
Cs13 Nb7 Cs2 87.33(18) . .
O7 Nb7 Cs12 49.6(11) . .
O23 Nb7 Cs12 92.5(10) . .
O56 Nb7 Cs12 93.0(11) . .
O33 Nb7 Cs12 153.2(8) . .
O28 Nb7 Cs12 46.7(8) . .
O16 Nb7 Cs12 133.1(6) . .
Cs13 Nb7 Cs12 33.75(19) . .
Cs2 Nb7 Cs12 118.87(17) . .
O7 Nb7 Cs6 88.8(11) . .
O23 Nb7 Cs6 134.3(10) . .
O56 Nb7 Cs6 41.2(11) . .
O33 Nb7 Cs6 135.7(8) . .
O28 Nb7 Cs6 51.3(9) . .
O16 Nb7 Cs6 91.7(6) . .
Cs13 Nb7 Cs6 88.83(18) . .
Cs2 Nb7 Cs6 172.10(15) . .
Cs12 Nb7 Cs6 56.08(14) . .
O52 Nb8 O36 98.1(13) . .
O52 Nb8 O35 96.7(12) . .
O36 Nb8 O35 91.6(11) . .
O52 Nb8 O27 99.6(13) . .
O36 Nb8 O27 90.2(11) . .
O35 Nb8 O27 163.2(11) . .
O52 Nb8 O26 97.6(13) . .
O36 Nb8 O26 164.3(11) . .
O35 Nb8 O26 86.1(10) . .
O27 Nb8 O26 87.6(11) . .
O52 Nb8 O14 172.6(11) . .
O36 Nb8 O14 87.9(10) . .
O35 Nb8 O14 87.4(9) . .
O27 Nb8 O14 76.0(10) . .
O26 Nb8 O14 76.5(10) . .
O52 Nb8 Nb4 130.9(10) . .
O36 Nb8 Nb4 88.8(9) . .
O35 Nb8 Nb4 131.8(7) . .
O27 Nb8 Nb4 31.5(8) . .
O26 Nb8 Nb4 81.3(8) . .
O14 Nb8 Nb4 44.4(6) . .
O52 Nb8 Cs5 57.4(10) . .
O36 Nb8 Cs5 57.1(9) . .
O35 Nb8 Cs5 61.9(8) . .
O27 Nb8 Cs5 131.6(8) . .
O26 Nb8 Cs5 133.3(8) . .
O14 Nb8 Cs5 130.0(5) . .
Nb4 Nb8 Cs5 145.35(15) . .
O52 Nb8 Cs6 82.6(10) . .
O36 Nb8 Cs6 45.4(8) . .
O35 Nb8 Cs6 135.8(8) . .
O27 Nb8 Cs6 51.5(8) . .
O26 Nb8 Cs6 138.0(8) . .
O14 Nb8 Cs6 98.8(6) . .
Nb4 Nb8 Cs6 68.23(13) . .
Cs5 Nb8 Cs6 81.81(11) . .
O52 Nb8 Cs7 78.1(10) . .
O36 Nb8 Cs7 135.0(9) . .
O35 Nb8 Cs7 45.6(7) . .
O27 Nb8 Cs7 134.8(8) . .
O26 Nb8 Cs7 48.9(7) . .
O14 Nb8 Cs7 100.7(6) . .
Nb4 Nb8 Cs7 127.74(15) . .
Cs5 Nb8 Cs7 85.48(10) . .
Cs6 Nb8 Cs7 160.52(13) . .
O9 Nb9 O32 98.7(12) . .
O9 Nb9 O30 102.6(12) . .
O32 Nb9 O30 87.6(11) . .
O9 Nb9 O37 100.1(12) . .
O32 Nb9 O37 161.2(10) . .
O30 Nb9 O37 88.2(11) . .
O9 Nb9 O38 96.4(12) . .
O32 Nb9 O38 89.5(12) . .
O30 Nb9 O38 161.0(10) . .
O37 Nb9 O38 88.5(12) . .
O9 Nb9 O15 170.0(11) . .
O32 Nb9 O15 77.9(9) . .
O30 Nb9 O15 86.7(8) . .
O37 Nb9 O15 83.6(9) . .
O38 Nb9 O15 74.3(8) . .
O9 Nb9 Cs3 59.6(9) . .
O32 Nb9 Cs3 133.2(9) . .
O30 Nb9 Cs3 61.7(7) . .
O37 Nb9 Cs3 58.8(8) . .
O38 Nb9 Cs3 130.7(7) . .
O15 Nb9 Cs3 129.3(5) . .
O9 Nb9 Cs4 81.7(10) . .
O32 Nb9 Cs4 137.1(9) . .
O30 Nb9 Cs4 134.5(7) . .
O37 Nb9 Cs4 47.0(9) . .
O38 Nb9 Cs4 48.3(8) . .
O15 Nb9 Cs4 94.4(5) . .
Cs3 Nb9 Cs4 84.00(10) . .
O9 Nb9 Cs1 83.9(10) . .
O32 Nb9 Cs1 48.1(9) . .
O30 Nb9 Cs1 47.2(7) . .
O37 Nb9 Cs1 134.3(9) . .
O38 Nb9 Cs1 136.6(8) . .
O15 Nb9 Cs1 100.3(5) . .
Cs3 Nb9 Cs1 86.57(9) . .
Cs4 Nb9 Cs1 165.35(11) . .
O10 Nb10 O37 96.1(13) . .
O10 Nb10 O33 101.2(13) . .
O37 Nb10 O33 162.7(11) . .
O10 Nb10 O29 98.1(13) . .
O37 Nb10 O29 91.6(13) . .
O33 Nb10 O29 86.5(12) . .
O10 Nb10 O55 97.0(13) . .
O37 Nb10 O55 86.9(14) . .
O33 Nb10 O55 90.6(13) . .
O29 Nb10 O55 165.0(12) . .
O10 Nb10 O16 168.4(12) . .
O37 Nb10 O16 87.6(10) . .
O33 Nb10 O16 75.3(10) . .
O29 Nb10 O16 92.8(11) . .
O55 Nb10 O16 72.2(10) . .
O10 Nb10 Cs3 55.8(10) . .
O37 Nb10 Cs3 60.2(8) . .
O33 Nb10 Cs3 131.6(8) . .
O29 Nb10 Cs3 60.1(8) . .
O55 Nb10 Cs3 130.4(9) . .
O16 Nb10 Cs3 134.6(7) . .
O10 Nb10 Cs2 85.3(10) . .
O37 Nb10 Cs2 134.3(9) . .
O33 Nb10 Cs2 48.8(8) . .
O29 Nb10 Cs2 43.4(8) . .
O55 Nb10 Cs2 138.4(11) . .
O16 Nb10 Cs2 99.9(6) . .
Cs3 Nb10 Cs2 84.72(10) . .
O10 Nb10 Cs4 79.5(10) . .
O37 Nb10 Cs4 46.5(9) . .
O33 Nb10 Cs4 136.7(8) . .
O29 Nb10 Cs4 136.7(9) . .
O55 Nb10 Cs4 47.1(10) . .
O16 Nb10 Cs4 95.4(6) . .
Cs3 Nb10 Cs4 84.93(10) . .
Cs2 Nb10 Cs4 164.64(13) . .
O11 Nb11 O38 95.5(13) . .
O11 Nb11 O35 100.3(12) . .
O38 Nb11 O35 163.8(11) . .
O11 Nb11 O31 91.9(13) . .
O38 Nb11 O31 89.8(12) . .
O35 Nb11 O31 86.1(11) . .
O11 Nb11 O57 105.3(14) . .
O38 Nb11 O57 88.4(13) . .
O35 Nb11 O57 90.9(12) . .
O31 Nb11 O57 162.8(13) . .
O11 Nb11 O15 169.5(11) . .
O38 Nb11 O15 77.5(9) . .
O35 Nb11 O15 86.3(9) . .
O31 Nb11 O15 80.3(10) . .
O57 Nb11 O15 82.6(11) . .
O11 Nb11 Cs5 61.0(10) . .
O38 Nb11 Cs5 130.8(9) . .
O35 Nb11 Cs5 61.8(7) . .
O31 Nb11 Cs5 130.0(8) . .
O57 Nb11 Cs5 61.7(9) . .
O15 Nb11 Cs5 129.5(5) . .
O11 Nb11 Cs7 79.8(10) . .
O38 Nb11 Cs7 135.7(9) . .
O35 Nb11 Cs7 45.5(7) . .
O31 Nb11 Cs7 46.9(8) . .
O57 Nb11 Cs7 135.6(9) . .
O15 Nb11 Cs7 99.6(5) . .
Cs5 Nb11 Cs7 85.33(9) . .
O11 Nb11 Cs4 85.3(10) . .
O38 Nb11 Cs4 47.7(9) . .
O35 Nb11 Cs4 137.0(8) . .
O31 Nb11 Cs4 136.6(8) . .
O57 Nb11 Cs4 47.2(10) . .
O15 Nb11 Cs4 95.4(5) . .
Cs5 Nb11 Cs4 85.61(10) . .
Cs7 Nb11 Cs4 165.00(12) . .
O11 Nb11 Cs12 69.1(10) . 1_655
O38 Nb11 Cs12 67.1(8) . 1_655
O35 Nb11 Cs12 115.4(7) . 1_655
O31 Nb11 Cs12 34.9(8) . 1_655
O57 Nb11 Cs12 153.6(10) . 1_655
O15 Nb11 Cs12 100.7(5) . 1_655
Cs5 Nb11 Cs12 127.44(15) . 1_655
Cs7 Nb11 Cs12 70.15(14) . 1_655
Cs4 Nb11 Cs12 106.51(14) . 1_655
O57 Nb12 O12 98.4(15) . .
O57 Nb12 O55 85.5(15) . .
O12 Nb12 O55 100.2(14) . .
O57 Nb12 O36 89.8(13) . .
O12 Nb12 O36 95.1(13) . .
O55 Nb12 O36 164.5(13) . .
O57 Nb12 O56 162.3(15) . .
O12 Nb12 O56 99.3(15) . .
O55 Nb12 O56 91.0(14) . .
O36 Nb12 O56 88.9(12) . .
O57 Nb12 O16 86.6(13) . .
O12 Nb12 O16 172.0(12) . .
O55 Nb12 O16 73.8(11) . .
O36 Nb12 O16 91.2(11) . .
O56 Nb12 O16 75.8(12) . .
O57 Nb12 Cs5 61.7(10) . .
O12 Nb12 Cs5 55.5(10) . .
O55 Nb12 Cs5 131.5(9) . .
O36 Nb12 Cs5 57.0(8) . .
O56 Nb12 Cs5 130.5(10) . .
O16 Nb12 Cs5 132.5(7) . .
O57 Nb12 Cs6 134.1(10) . .
O12 Nb12 Cs6 79.3(11) . .
O55 Nb12 Cs6 140.3(11) . .
O36 Nb12 Cs6 45.5(8) . .
O56 Nb12 Cs6 50.7(10) . .
O16 Nb12 Cs6 101.7(7) . .
Cs5 Nb12 Cs6 81.12(11) . .
O57 Nb12 Cs4 45.7(11) . .
O12 Nb12 Cs4 82.4(11) . .
O55 Nb12 Cs4 47.3(9) . .
O36 Nb12 Cs4 133.8(8) . .
O56 Nb12 Cs4 137.2(10) . .
O16 Nb12 Cs4 96.9(7) . .
Cs5 Nb12 Cs4 85.66(10) . .
Cs6 Nb12 Cs4 161.38(14) . .
O15 Si1 O13 117.1(13) . .
O15 Si1 O14 112.9(13) . .
O13 Si1 O14 109.2(11) . .
O15 Si1 O16 105.9(11) . .
O13 Si1 O16 108.2(14) . .
O14 Si1 O16 102.4(14) . .
O54 Nb13 O18 110.1(9) . .
O54 Nb13 O24 77.9(12) . .
O18 Nb13 O24 73.8(10) . .
O54 Nb13 O17 81.5(11) . .
O18 Nb13 O17 77.4(10) . .
O24 Nb13 O17 135.9(10) . .
O54 Nb13 O53A 157.8(17) . 2_745
O18 Nb13 O53A 86.2(17) . 2_745
O24 Nb13 O53A 122.3(16) . 2_745
O17 Nb13 O53A 87.8(17) . 2_745
O54 Nb13 O53A 84.5(18) . .
O18 Nb13 O53A 154.9(15) . .
O24 Nb13 O53A 90.2(17) . .
O17 Nb13 O53A 126.1(16) . .
O53A Nb13 O53A 86(2) 2_745 .
O54 Nb13 O53B 162.0(19) . 2_745
O18 Nb13 O53B 78(2) . 2_745
O24 Nb13 O53B 90(2) . 2_745
O17 Nb13 O53B 116.3(19) . 2_745
O53A Nb13 O53B 33(2) 2_745 2_745
O53A Nb13 O53B 83(2) . 2_745
O54 Nb13 O53B 80(2) . .
O18 Nb13 O53B 165.9(19) . .
O24 Nb13 O53B 119.0(18) . .
O17 Nb13 O53B 94.8(18) . .
O53A Nb13 O53B 82(2) 2_745 .
O53A Nb13 O53B 31(2) . .
O53B Nb13 O53B 95(2) 2_745 .
O54 Nb13 Nb13 123.9(9) . 2_745
O18 Nb13 Nb13 125.8(7) . 2_745
O24 Nb13 Nb13 111.3(8) . 2_745
O17 Nb13 Nb13 112.6(8) . 2_745
O53A Nb13 Nb13 43.9(16) 2_745 2_745
O53A Nb13 Nb13 42.3(16) . 2_745
O53B Nb13 Nb13 49(2) 2_745 2_745
O53B Nb13 Nb13 46.4(19) . 2_745
O54 Nb13 Nb2 42.2(8) . .
O18 Nb13 Nb2 97.9(6) . .
O24 Nb13 Nb2 113.3(8) . .
O17 Nb13 Nb2 39.6(8) . .
O53A Nb13 Nb2 123.0(15) 2_745 .
O53A Nb13 Nb2 106.3(15) . .
O53B Nb13 Nb2 154.9(18) 2_745 .
O53B Nb13 Nb2 82.7(18) . .
Nb13 Nb13 Nb2 124.2(3) 2_745 .
O54 Nb13 Nb4 36.5(8) . .
O18 Nb13 Nb4 95.2(7) . .
O24 Nb13 Nb4 41.5(8) . .
O17 Nb13 Nb4 110.9(8) . .
O53A Nb13 Nb4 161.1(15) 2_745 .
O53A Nb13 Nb4 84.6(16) . .
O53B Nb13 Nb4 129.2(18) 2_745 .
O53B Nb13 Nb4 98.6(18) . .
Nb13 Nb13 Nb4 124.9(2) 2_745 .
Nb2 Nb13 Nb4 75.59(14) . .
O54 Nb13 Nb3 95.2(8) . .
O18 Nb13 Nb3 36.9(6) . .
O24 Nb13 Nb3 36.9(8) . .
O17 Nb13 Nb3 108.4(8) . .
O53A Nb13 Nb3 106.7(15) 2_745 .
O53A Nb13 Nb3 124.5(14) . .
O53B Nb13 Nb3 82.0(19) 2_745 .
O53B Nb13 Nb3 155.4(17) . .
Nb13 Nb13 Nb3 126.0(2) 2_745 .
Nb2 Nb13 Nb3 109.78(11) . .
Nb4 Nb13 Nb3 65.93(13) . .
O30 Cs1 O32 51.0(7) . .
O30 Cs1 O20 52.8(7) . .
O32 Cs1 O20 87.6(8) . .
O30 Cs1 O19 62.2(7) . .
O32 Cs1 O19 50.9(6) . .
O20 Cs1 O19 52.6(8) . .
O30 Cs1 O44 72.9(8) . .
O32 Cs1 O44 118.8(9) . .
O20 Cs1 O44 74.3(9) . .
O19 Cs1 O44 124.1(8) . .
O30 Cs1 O66 73.1(8) . .
O32 Cs1 O66 72.5(8) . .
O20 Cs1 O66 121.3(8) . .
O19 Cs1 O66 121.8(8) . .
O44 Cs1 O66 69.2(10) . .
O30 Cs1 O60 89.5(6) . 1_655
O32 Cs1 O60 45.8(7) . 1_655
O20 Cs1 O60 133.3(8) . 1_655
O19 Cs1 O60 87.7(7) . 1_655
O44 Cs1 O60 124.6(9) . 1_655
O66 Cs1 O60 55.4(8) . 1_655
O30 Cs1 Nb1 61.9(4) . .
O32 Cs1 Nb1 74.8(4) . .
O20 Cs1 Nb1 26.9(6) . .
O19 Cs1 Nb1 28.4(5) . .
O44 Cs1 Nb1 101.2(7) . .
O66 Cs1 Nb1 134.6(7) . .
O60 Cs1 Nb1 115.9(5) 1_655 .
O30 Cs1 Nb5 27.3(4) . .
O32 Cs1 Nb5 75.2(6) . .
O20 Cs1 Nb5 29.7(6) . .
O19 Cs1 Nb5 64.4(5) . .
O44 Cs1 Nb5 60.5(7) . .
O66 Cs1 Nb5 91.7(6) . .
O60 Cs1 Nb5 116.7(5) 1_655 .
Nb1 Cs1 Nb5 49.46(10) . .
O30 Cs1 Nb9 27.5(4) . .
O32 Cs1 Nb9 27.2(5) . .
O20 Cs1 Nb9 76.6(6) . .
O19 Cs1 Nb9 62.5(5) . .
O44 Cs1 Nb9 91.6(7) . .
O66 Cs1 Nb9 60.6(7) . .
O60 Cs1 Nb9 62.1(4) 1_655 .
Nb1 Cs1 Nb9 75.98(9) . .
Nb5 Cs1 Nb9 54.61(10) . .
O30 Cs1 Nb6 62.0(4) . .
O32 Cs1 Nb6 27.4(4) . .
O20 Cs1 Nb6 75.6(6) . .
O19 Cs1 Nb6 26.7(4) . .
O44 Cs1 Nb6 134.7(7) . .
O66 Cs1 Nb6 99.7(7) . .
O60 Cs1 Nb6 61.3(5) 1_655 .
Nb1 Cs1 Nb6 54.59(8) . .
Nb5 Cs1 Nb6 76.81(10) . .
Nb9 Cs1 Nb6 48.56(9) . .
O30 Cs1 Cs13 93.2(5) . 1_655
O32 Cs1 Cs13 44.5(6) . 1_655
O20 Cs1 Cs13 129.1(6) . 1_655
O19 Cs1 Cs13 79.2(5) . 1_655
O44 Cs1 Cs13 136.9(7) . 1_655
O66 Cs1 Cs13 67.7(7) . 1_655
O60 Cs1 Cs13 12.3(5) 1_655 1_655
Nb1 Cs1 Cs13 107.65(14) . 1_655
Nb5 Cs1 Cs13 119.28(16) . 1_655
Nb9 Cs1 Cs13 65.95(15) . 1_655
Nb6 Cs1 Cs13 53.88(14) . 1_655
O29 Cs2 O33 51.9(7) . .
O29 Cs2 O23 64.7(8) . .
O33 Cs2 O23 49.8(8) . .
O29 Cs2 O22 55.4(7) . .
O33 Cs2 O22 89.5(7) . .
O23 Cs2 O22 55.7(7) . .
O29 Cs2 O63 153.5(9) . 2_755
O33 Cs2 O63 154.6(8) . 2_755
O23 Cs2 O63 128.4(9) . 2_755
O22 Cs2 O63 109.6(8) . 2_755
O29 Cs2 O61 76.1(8) . .
O33 Cs2 O61 122.4(9) . .
O23 Cs2 O61 130.4(9) . .
O22 Cs2 O61 77.5(8) . .
O63 Cs2 O61 79.3(9) 2_755 .
O29 Cs2 O66 74.3(8) . 2_855
O33 Cs2 O66 74.0(8) . 2_855
O23 Cs2 O66 123.0(9) . 2_855
O22 Cs2 O66 124.9(8) . 2_855
O63 Cs2 O66 105.9(10) 2_755 2_855
O61 Cs2 O66 69.2(10) . 2_855
O29 Cs2 Nb2 64.8(6) . .
O33 Cs2 Nb2 75.6(5) . .
O23 Cs2 Nb2 30.4(6) . .
O22 Cs2 Nb2 28.1(4) . .
O63 Cs2 Nb2 113.6(7) 2_755 .
O61 Cs2 Nb2 105.6(7) . .
O66 Cs2 Nb2 138.5(7) 2_855 .
O29 Cs2 Nb5 29.1(6) . .
O33 Cs2 Nb5 76.5(5) . .
O23 Cs2 Nb5 66.1(6) . .
O22 Cs2 Nb5 29.7(4) . .
O63 Cs2 Nb5 128.1(7) 2_755 .
O61 Cs2 Nb5 64.8(7) . .
O66 Cs2 Nb5 95.4(7) 2_855 .
Nb2 Cs2 Nb5 50.01(9) . .
O29 Cs2 Nb10 27.0(6) . .
O33 Cs2 Nb10 27.8(5) . .
O23 Cs2 Nb10 62.3(6) . .
O22 Cs2 Nb10 77.9(5) . .
O63 Cs2 Nb10 169.1(7) 2_755 .
O61 Cs2 Nb10 95.0(7) . .
O66 Cs2 Nb10 63.2(7) 2_855 .
Nb2 Cs2 Nb10 76.84(10) . .
Nb5 Cs2 Nb10 55.49(10) . .
O29 Cs2 Cs2 133.6(6) . 2_755
O33 Cs2 Cs2 89.9(5) . 2_755
O23 Cs2 Cs2 113.3(6) . 2_755
O22 Cs2 Cs2 164.2(5) . 2_755
O63 Cs2 Cs2 67.1(7) 2_755 2_755
O61 Cs2 Cs2 115.7(7) . 2_755
O66 Cs2 Cs2 69.9(6) 2_855 2_755
Nb2 Cs2 Cs2 137.46(18) . 2_755
Nb5 Cs2 Cs2 162.45(18) . 2_755
Nb10 Cs2 Cs2 107.86(16) . 2_755
O29 Cs2 Nb7 63.7(6) . .
O33 Cs2 Nb7 26.9(5) . .
O23 Cs2 Nb7 25.8(6) . .
O22 Cs2 Nb7 77.8(5) . .
O63 Cs2 Nb7 139.4(7) 2_755 .
O61 Cs2 Nb7 139.7(7) . .
O66 Cs2 Nb7 100.6(7) 2_855 .
Nb2 Cs2 Nb7 55.65(9) . .
Nb5 Cs2 Nb7 78.09(10) . .
Nb10 Cs2 Nb7 48.69(9) . .
Cs2 Cs2 Nb7 94.84(15) 2_755 .
O10 Cs3 O10 180.000(2) . 2_855
O10 Cs3 O29 129.4(7) . 2_855
O10 Cs3 O29 50.6(7) 2_855 2_855
O10 Cs3 O29 50.6(7) . .
O10 Cs3 O29 129.4(7) 2_855 .
O29 Cs3 O29 179.999(2) 2_855 .
O10 Cs3 O37 130.9(8) . 2_855
O10 Cs3 O37 49.1(8) 2_855 2_855
O29 Cs3 O37 49.4(7) 2_855 2_855
O29 Cs3 O37 130.6(7) . 2_855
O10 Cs3 O37 49.1(8) . .
O10 Cs3 O37 130.9(8) 2_855 .
O29 Cs3 O37 130.6(7) 2_855 .
O29 Cs3 O37 49.4(7) . .
O37 Cs3 O37 180.000(1) 2_855 .
O10 Cs3 O9 98.4(7) . .
O10 Cs3 O9 81.6(7) 2_855 .
O29 Cs3 O9 87.8(7) 2_855 .
O29 Cs3 O9 92.2(7) . .
O37 Cs3 O9 127.5(8) 2_855 .
O37 Cs3 O9 52.5(8) . .
O10 Cs3 O9 81.6(7) . 2_855
O10 Cs3 O9 98.4(7) 2_855 2_855
O29 Cs3 O9 92.2(7) 2_855 2_855
O29 Cs3 O9 87.8(7) . 2_855
O37 Cs3 O9 52.5(8) 2_855 2_855
O37 Cs3 O9 127.5(8) . 2_855
O9 Cs3 O9 179.999(2) . 2_855
O10 Cs3 O5 100.1(7) . .
O10 Cs3 O5 79.9(7) 2_855 .
O29 Cs3 O5 128.5(7) 2_855 .
O29 Cs3 O5 51.5(7) . .
O37 Cs3 O5 89.5(6) 2_855 .
O37 Cs3 O5 90.5(6) . .
O9 Cs3 O5 99.7(7) . .
O9 Cs3 O5 80.3(7) 2_855 .
O10 Cs3 O5 79.9(7) . 2_855
O10 Cs3 O5 100.1(7) 2_855 2_855
O29 Cs3 O5 51.5(7) 2_855 2_855
O29 Cs3 O5 128.5(7) . 2_855
O37 Cs3 O5 90.5(6) 2_855 2_855
O37 Cs3 O5 89.5(6) . 2_855
O9 Cs3 O5 80.3(7) . 2_855
O9 Cs3 O5 99.7(7) 2_855 2_855
O5 Cs3 O5 180.000(1) . 2_855
O10 Cs3 O30 91.1(7) . 2_855
O10 Cs3 O30 88.9(7) 2_855 2_855
O29 Cs3 O30 49.8(6) 2_855 2_855
O29 Cs3 O30 130.2(6) . 2_855
O37 Cs3 O30 48.9(7) 2_855 2_855
O37 Cs3 O30 131.1(7) . 2_855
O9 Cs3 O30 128.3(6) . 2_855
O9 Cs3 O30 51.7(6) 2_855 2_855
O5 Cs3 O30 128.5(6) . 2_855
O5 Cs3 O30 51.5(6) 2_855 2_855
O10 Cs3 O30 88.9(7) . .
O10 Cs3 O30 91.1(7) 2_855 .
O29 Cs3 O30 130.2(6) 2_855 .
O29 Cs3 O30 49.8(6) . .
O37 Cs3 O30 131.1(7) 2_855 .
O37 Cs3 O30 48.9(7) . .
O9 Cs3 O30 51.7(6) . .
O9 Cs3 O30 128.3(6) 2_855 .
O5 Cs3 O30 51.5(6) . .
O5 Cs3 O30 128.5(6) 2_855 .
O30 Cs3 O30 180.000(1) 2_855 .
O37 Cs4 O57 61.8(7) . .
O37 Cs4 O55 50.9(9) . .
O57 Cs4 O55 50.0(8) . .
O37 Cs4 O38 54.8(8) . .
O57 Cs4 O38 53.6(8) . .
O55 Cs4 O38 89.1(7) . .
O37 Cs4 O62 125.2(8) . .
O57 Cs4 O62 77.0(8) . .
O55 Cs4 O62 122.5(8) . .
O38 Cs4 O62 72.2(7) . .
O37 Cs4 O61 75.6(9) . 2_855
O57 Cs4 O61 125.7(9) . 2_855
O55 Cs4 O61 121.7(9) . 2_855
O38 Cs4 O61 75.1(8) . 2_855
O62 Cs4 O61 105.5(9) . 2_855
O37 Cs4 O42 124.4(7) . 2_856
O57 Cs4 O42 76.3(8) . 2_856
O55 Cs4 O42 74.5(8) . 2_856
O38 Cs4 O42 123.5(7) . 2_856
O62 Cs4 O42 72.7(8) . 2_856
O61 Cs4 O42 157.5(8) 2_855 2_856
O37 Cs4 O44 75.5(9) . 2_855
O57 Cs4 O44 124.4(9) . 2_855
O55 Cs4 O44 75.9(9) . 2_855
O38 Cs4 O44 124.2(8) . 2_855
O62 Cs4 O44 157.7(8) . 2_855
O61 Cs4 O44 69.0(9) 2_855 2_855
O42 Cs4 O44 103.8(9) 2_856 2_855
O37 Cs4 Nb10 26.7(6) . .
O57 Cs4 Nb10 61.3(6) . .
O55 Cs4 Nb10 27.6(6) . .
O38 Cs4 Nb10 77.7(5) . .
O62 Cs4 Nb10 137.8(5) . .
O61 Cs4 Nb10 94.3(7) 2_855 .
O42 Cs4 Nb10 101.7(5) 2_856 .
O44 Cs4 Nb10 64.4(7) 2_855 .
O37 Cs4 Nb12 62.6(5) . .
O57 Cs4 Nb12 25.5(6) . .
O55 Cs4 Nb12 28.1(5) . .
O38 Cs4 Nb12 76.4(5) . .
O62 Cs4 Nb12 94.5(6) . .
O61 Cs4 Nb12 137.8(7) 2_855 .
O42 Cs4 Nb12 63.9(5) 2_856 .
O44 Cs4 Nb12 103.8(7) 2_855 .
Nb10 Cs4 Nb12 49.31(8) . .
O37 Cs4 Nb11 63.7(5) . .
O57 Cs4 Nb11 29.2(6) . .
O55 Cs4 Nb11 75.7(6) . .
O38 Cs4 Nb11 27.6(4) . .
O62 Cs4 Nb11 62.7(5) . .
O61 Cs4 Nb11 102.7(7) 2_855 .
O42 Cs4 Nb11 96.3(6) 2_856 .
O44 Cs4 Nb11 139.0(7) 2_855 .
Nb10 Cs4 Nb11 76.82(8) . .
Nb12 Cs4 Nb11 54.56(10) . .
O37 Cs4 Nb9 28.8(6) . .
O57 Cs4 Nb9 63.4(6) . .
O55 Cs4 Nb9 75.8(7) . .
O38 Cs4 Nb9 29.6(5) . .
O62 Cs4 Nb9 101.6(5) . .
O61 Cs4 Nb9 63.0(7) 2_855 .
O42 Cs4 Nb9 139.4(6) 2_856 .
O44 Cs4 Nb9 95.0(7) 2_855 .
Nb10 Cs4 Nb9 55.11(10) . .
Nb12 Cs4 Nb9 76.96(8) . .
Nb11 Cs4 Nb9 49.47(8) . .
O12 Cs5 O12 179.999(4) . 2_856
O12 Cs5 O36 53.2(8) . .
O12 Cs5 O36 126.8(8) 2_856 .
O12 Cs5 O36 126.8(8) . 2_856
O12 Cs5 O36 53.2(8) 2_856 2_856
O36 Cs5 O36 180.0(10) . 2_856
O12 Cs5 O52 78.0(8) . 2_856
O12 Cs5 O52 102.0(8) 2_856 2_856
O36 Cs5 O52 128.8(8) . 2_856
O36 Cs5 O52 51.2(8) 2_856 2_856
O12 Cs5 O52 102.0(8) . .
O12 Cs5 O52 78.0(8) 2_856 .
O36 Cs5 O52 51.2(8) . .
O36 Cs5 O52 128.8(8) 2_856 .
O52 Cs5 O52 180.000(1) 2_856 .
O12 Cs5 O11 101.7(8) . .
O12 Cs5 O11 78.3(8) 2_856 .
O36 Cs5 O11 92.0(7) . .
O36 Cs5 O11 88.0(7) 2_856 .
O52 Cs5 O11 82.9(8) 2_856 .
O52 Cs5 O11 97.1(8) . .
O12 Cs5 O11 78.3(8) . 2_856
O12 Cs5 O11 101.7(8) 2_856 2_856
O36 Cs5 O11 88.0(7) . 2_856
O36 Cs5 O11 92.0(7) 2_856 2_856
O52 Cs5 O11 97.1(8) 2_856 2_856
O52 Cs5 O11 82.9(8) . 2_856
O11 Cs5 O11 179.999(4) . 2_856
O12 Cs5 O35 88.5(7) . 2_856
O12 Cs5 O35 91.5(7) 2_856 2_856
O36 Cs5 O35 130.9(7) . 2_856
O36 Cs5 O35 49.1(7) 2_856 2_856
O52 Cs5 O35 50.0(7) 2_856 2_856
O52 Cs5 O35 130.0(7) . 2_856
O11 Cs5 O35 128.8(7) . 2_856
O11 Cs5 O35 51.2(7) 2_856 2_856
O12 Cs5 O35 91.5(7) . .
O12 Cs5 O35 88.5(7) 2_856 .
O36 Cs5 O35 49.1(7) . .
O36 Cs5 O35 130.9(7) 2_856 .
O52 Cs5 O35 130.0(7) 2_856 .
O52 Cs5 O35 50.0(7) . .
O11 Cs5 O35 51.2(7) . .
O11 Cs5 O35 128.8(7) 2_856 .
O35 Cs5 O35 179.998(2) 2_856 .
O12 Cs5 O57 129.7(8) . 2_856
O12 Cs5 O57 50.3(8) 2_856 2_856
O36 Cs5 O57 130.9(8) . 2_856
O36 Cs5 O57 49.1(8) 2_856 2_856
O52 Cs5 O57 90.2(8) 2_856 2_856
O52 Cs5 O57 89.8(8) . 2_856
O11 Cs5 O57 125.5(8) . 2_856
O11 Cs5 O57 54.5(8) 2_856 2_856
O35 Cs5 O57 49.9(7) 2_856 2_856
O35 Cs5 O57 130.1(7) . 2_856
O12 Cs5 O57 50.3(8) . .
O12 Cs5 O57 129.7(8) 2_856 .
O36 Cs5 O57 49.1(8) . .
O36 Cs5 O57 130.9(8) 2_856 .
O52 Cs5 O57 89.8(8) 2_856 .
O52 Cs5 O57 90.2(8) . .
O11 Cs5 O57 54.5(8) . .
O11 Cs5 O57 125.5(8) 2_856 .
O35 Cs5 O57 130.1(7) 2_856 .
O35 Cs5 O57 49.9(7) . .
O57 Cs5 O57 179.999(2) 2_856 .
O36 Cs6 O56 56.5(8) . .
O36 Cs6 O27 54.6(7) . .
O56 Cs6 O27 88.8(8) . .
O36 Cs6 O28 64.6(7) . .
O56 Cs6 O28 50.1(8) . .
O27 Cs6 O28 50.7(7) . .
O36 Cs6 O62 78.9(8) . 2_856
O56 Cs6 O62 131.4(9) . 2_856
O27 Cs6 O62 78.9(7) . 2_856
O28 Cs6 O62 128.5(8) . 2_856
O36 Cs6 Nb8 27.0(5) . .
O56 Cs6 Nb8 78.0(6) . .
O27 Cs6 Nb8 31.0(5) . .
O28 Cs6 Nb8 63.6(5) . .
O62 Cs6 Nb8 67.4(6) 2_856 .
O36 Cs6 Cs12 113.8(6) . .
O56 Cs6 Cs12 81.1(7) . .
O27 Cs6 Cs12 79.2(5) . .
O28 Cs6 Cs12 49.3(5) . .
O62 Cs6 Cs12 139.9(5) 2_856 .
Nb8 Cs6 Cs12 106.05(18) . .
O36 Cs6 Nb12 29.3(5) . .
O56 Cs6 Nb12 31.2(6) . .
O27 Cs6 Nb12 78.3(5) . .
O28 Cs6 Nb12 63.6(5) . .
O62 Cs6 Nb12 100.3(6) 2_856 .
Nb8 Cs6 Nb12 55.50(10) . .
Cs12 Cs6 Nb12 107.65(17) . .
O36 Cs6 Nb4 62.5(6) . .
O56 Cs6 Nb4 72.4(7) . .
O27 Cs6 Nb4 26.5(5) . .
O28 Cs6 Nb4 25.7(5) . .
O62 Cs6 Nb4 105.4(5) 2_856 .
Nb8 Cs6 Nb4 48.99(10) . .
Cs12 Cs6 Nb4 57.06(16) . .
Nb12 Cs6 Nb4 75.09(10) . .
O36 Cs6 Nb7 63.5(5) . .
O56 Cs6 Nb7 23.7(7) . .
O27 Cs6 Nb7 74.9(5) . .
O28 Cs6 Nb7 28.1(5) . .
O62 Cs6 Nb7 142.0(6) 2_856 .
Nb8 Cs6 Nb7 76.02(10) . .
Cs12 Cs6 Nb7 60.15(15) . .
Nb12 Cs6 Nb7 47.72(9) . .
Nb4 Cs6 Nb7 52.96(10) . .
O36 Cs6 Cs6 150.3(6) . 2_756
O56 Cs6 Cs6 118.7(7) . 2_756
O27 Cs6 Cs6 150.0(5) . 2_756
O28 Cs6 Cs6 138.7(5) . 2_756
O62 Cs6 Cs6 89.9(6) 2_856 2_756
Nb8 Cs6 Cs6 157.2(2) . 2_756
Cs12 Cs6 Cs6 92.5(2) . 2_756
Nb12 Cs6 Cs6 131.47(16) . 2_756
Nb4 Cs6 Cs6 147.08(19) . 2_756
Nb7 Cs6 Cs6 125.70(19) . 2_756
O36 Cs6 Cs5 36.0(6) . .
O56 Cs6 Cs5 78.6(7) . .
O27 Cs6 Cs5 78.3(5) . .
O28 Cs6 Cs5 100.6(5) . .
O62 Cs6 Cs5 52.9(5) 2_856 .
Nb8 Cs6 Cs5 47.86(8) . .
Cs12 Cs6 Cs5 149.82(16) . .
Nb12 Cs6 Cs5 47.92(8) . .
Nb4 Cs6 Cs5 95.32(10) . .
Nb7 Cs6 Cs5 94.53(9) . .
Cs6 Cs6 Cs5 116.84(16) 2_756 .
O35 Cs7 O31 53.1(7) . .
O35 Cs7 O26 53.7(7) . .
O31 Cs7 O26 89.6(7) . .
O35 Cs7 O25 63.3(7) . .
O31 Cs7 O25 54.1(7) . .
O26 Cs7 O25 50.4(7) . .
O35 Cs7 O42 78.5(8) . .
O31 Cs7 O42 125.5(8) . .
O26 Cs7 O42 78.5(7) . .
O25 Cs7 O42 127.6(7) . .
O35 Cs7 Nb3 62.2(5) . .
O31 Cs7 Nb3 76.6(6) . .
O26 Cs7 Nb3 25.7(5) . .
O25 Cs7 Nb3 26.8(4) . .
O42 Cs7 Nb3 104.1(5) . .
O35 Cs7 Nb8 27.2(5) . .
O31 Cs7 Nb8 77.2(6) . .
O26 Cs7 Nb8 30.9(5) . .
O25 Cs7 Nb8 64.1(5) . .
O42 Cs7 Nb8 65.6(6) . .
Nb3 Cs7 Nb8 49.52(10) . .
O35 Cs7 Nb11 27.4(5) . .
O31 Cs7 Nb11 29.0(6) . .
O26 Cs7 Nb11 77.1(5) . .
O25 Cs7 Nb11 64.5(5) . .
O42 Cs7 Nb11 97.0(6) . .
Nb3 Cs7 Nb11 76.28(9) . .
Nb8 Cs7 Nb11 54.41(9) . .
O35 Cs7 Nb6 62.5(5) . .
O31 Cs7 Nb6 28.1(6) . .
O26 Cs7 Nb6 74.9(5) . .
O25 Cs7 Nb6 28.5(4) . .
O42 Cs7 Nb6 140.7(6) . .
Nb3 Cs7 Nb6 54.52(8) . .
Nb8 Cs7 Nb6 76.82(10) . .
Nb11 Cs7 Nb6 49.20(8) . .
O35 Cs7 Cs12 84.7(5) . 1_655
O31 Cs7 Cs12 34.8(6) . 1_655
O26 Cs7 Cs12 123.2(5) . 1_655
O25 Cs7 Cs12 78.5(4) . 1_655
O42 Cs7 Cs12 134.3(5) . 1_655
Nb3 Cs7 Cs12 104.88(13) . 1_655
Nb8 Cs7 Cs12 110.84(14) . 1_655
Nb11 Cs7 Cs12 57.40(13) . 1_655
Nb6 Cs7 Cs12 50.37(12) . 1_655
O35 Cs7 Cs5 35.5(5) . .
O31 Cs7 Cs5 73.7(6) . .
O26 Cs7 Cs5 76.0(5) . .
O25 Cs7 Cs5 98.8(6) . .
O42 Cs7 Cs5 51.8(6) . .
Nb3 Cs7 Cs5 93.60(10) . .
Nb8 Cs7 Cs5 45.46(7) . .
Nb11 Cs7 Cs5 45.53(7) . .
Nb6 Cs7 Cs5 93.51(9) . .
Cs12 Cs7 Cs5 91.72(12) 1_655 .
O35 Cs7 Cs10 95.6(5) . .
O31 Cs7 Cs10 69.6(6) . .
O26 Cs7 Cs10 72.5(5) . .
O25 Cs7 Cs10 32.6(6) . .
O42 Cs7 Cs10 147.3(5) . .
Nb3 Cs7 Cs10 47.27(12) . .
Nb8 Cs7 Cs10 94.64(13) . .
Nb11 Cs7 Cs10 90.91(11) . .
Nb6 Cs7 Cs10 42.56(10) . .
Cs12 Cs7 Cs10 75.96(14) 1_655 .
Cs5 Cs7 Cs10 130.99(11) . .
Cs9 Cs8 O4 126.5(8) . 2_745
Cs9 Cs8 O51 126.8(8) . .
O4 Cs8 O51 83.2(8) 2_745 .
Cs9 Cs8 O68 153.7(9) . 2_745
O4 Cs8 O68 49.6(10) 2_745 2_745
O51 Cs8 O68 79.5(10) . 2_745
Cs9 Cs8 O17 73.3(6) . .
O4 Cs8 O17 110.6(8) 2_745 .
O51 Cs8 O17 54.0(8) . .
O68 Cs8 O17 132.9(10) 2_745 .
Cs9 Cs8 O24 69.0(6) . 2_745
O4 Cs8 O24 57.9(8) 2_745 2_745
O51 Cs8 O24 113.5(8) . 2_745
O68 Cs8 O24 103.9(10) 2_745 2_745
O17 Cs8 O24 89.6(6) . 2_745
Cs9 Cs8 O53A 94.0(10) . 2_745
O4 Cs8 O53A 60.4(13) 2_745 2_745
O51 Cs8 O53A 60.9(12) . 2_745
O68 Cs8 O53A 101.8(12) 2_745 2_745
O17 Cs8 O53A 51.8(12) . 2_745
O24 Cs8 O53A 53.3(12) 2_745 2_745
Cs9 Cs8 Nb4 100.0(4) . 2_745
O4 Cs8 Nb4 26.9(6) 2_745 2_745
O51 Cs8 Nb4 104.5(6) . 2_745
O68 Cs8 Nb4 70.7(8) 2_745 2_745
O17 Cs8 Nb4 110.6(5) . 2_745
O24 Cs8 Nb4 33.3(5) 2_745 2_745
O53A Cs8 Nb4 60.4(12) 2_745 2_745
Cs9 Cs8 Nb1 101.3(5) . .
O4 Cs8 Nb1 102.4(7) 2_745 .
O51 Cs8 Nb1 25.7(6) . .
O68 Cs8 Nb1 104.9(8) 2_745 .
O17 Cs8 Nb1 30.1(5) . .
O24 Cs8 Nb1 110.0(5) 2_745 .
O53A Cs8 Nb1 59.0(12) 2_745 .
Nb4 Cs8 Nb1 116.49(19) 2_745 .
Cs9 Cs8 Nb13 75.7(3) . 2_745
O4 Cs8 Nb13 60.0(6) 2_745 2_745
O51 Cs8 Nb13 89.1(6) . 2_745
O68 Cs8 Nb13 109.5(8) 2_745 2_745
O17 Cs8 Nb13 66.9(5) . 2_745
O24 Cs8 Nb13 26.0(5) 2_745 2_745
O53A Cs8 Nb13 28.2(10) 2_745 2_745
Nb4 Cs8 Nb13 45.58(10) 2_745 2_745
Nb1 Cs8 Nb13 84.10(12) . 2_745
Cs9 Cs8 Nb13 76.5(4) . .
O4 Cs8 Nb13 87.4(7) 2_745 .
O51 Cs8 Nb13 60.3(6) . .
O68 Cs8 Nb13 125.0(8) 2_745 .
O17 Cs8 Nb13 26.5(5) . .
O24 Cs8 Nb13 65.7(5) 2_745 .
O53A Cs8 Nb13 27.0(11) 2_745 .
Nb4 Cs8 Nb13 84.04(13) 2_745 .
Nb1 Cs8 Nb13 45.49(10) . .
Nb13 Cs8 Nb13 41.12(9) 2_745 .
Cs9 Cs8 Cs11 123.1(4) . .
O4 Cs8 Cs11 43.6(7) 2_745 .
O51 Cs8 Cs11 47.0(6) . .
O68 Cs8 Cs11 73.9(8) 2_745 .
O17 Cs8 Cs11 69.0(5) . .
O24 Cs8 Cs11 69.7(5) 2_745 .
O53A Cs8 Cs11 29.2(9) 2_745 .
Nb4 Cs8 Cs11 58.40(18) 2_745 .
Nb1 Cs8 Cs11 59.80(17) . .
Nb13 Cs8 Cs11 50.99(15) 2_745 .
Nb13 Cs8 Cs11 51.41(15) . .
Cs10 Cs10 Cs11 138.0(6) 2_845 .
Cs10 Cs10 O6 81.4(9) 2_845 2_845
Cs11 Cs10 O6 58.0(8) . 2_845
Cs10 Cs10 O19 91.0(7) 2_845 .
Cs11 Cs10 O19 105.2(5) . .
O6 Cs10 O19 128.2(8) 2_845 .
Cs10 Cs10 O6 67.5(7) 2_845 .
Cs11 Cs10 O6 152.0(7) . .
O6 Cs10 O6 149.0(6) 2_845 .
O19 Cs10 O6 55.3(8) . .
Cs10 Cs10 O51 97.2(8) 2_845 .
Cs11 Cs10 O51 66.7(6) . .
O6 Cs10 O51 78.3(9) 2_845 .
O19 Cs10 O51 51.8(7) . .
O6 Cs10 O51 104.7(9) . .
Cs10 Cs10 O25 119.4(6) 2_845 .
Cs11 Cs10 O25 99.0(5) . .
O6 Cs10 O25 156.1(9) 2_845 .
O19 Cs10 O25 46.6(6) . .
O6 Cs10 O25 53.2(7) . .
O51 Cs10 O25 86.9(8) . .
Cs10 Cs10 O18 137.6(7) 2_845 .
Cs11 Cs10 O18 61.4(4) . .
O6 Cs10 O18 111.9(8) 2_845 .
O19 Cs10 O18 48.4(6) . .
O6 Cs10 O18 92.1(7) . .
O51 Cs10 O18 50.8(7) . .
O25 Cs10 O18 45.1(6) . .
Cs10 Cs10 O3 161.1(8) 2_845 .
Cs11 Cs10 O3 60.7(6) . .
O6 Cs10 O3 116.0(10) 2_845 .
O19 Cs10 O3 83.7(7) . .
O6 Cs10 O3 94.8(9) . .
O51 Cs10 O3 93.7(8) . .
O25 Cs10 O3 45.8(7) . .
O18 Cs10 O3 45.2(6) . .
Cs10 Cs10 O19 61.7(6) 2_845 2_845
Cs11 Cs10 O19 96.3(4) . 2_845
O6 Cs10 O19 52.2(8) 2_845 2_845
O19 Cs10 O19 152.7(4) . 2_845
O6 Cs10 O19 109.0(7) . 2_845
O51 Cs10 O19 127.0(7) . 2_845
O25 Cs10 O19 146.1(7) . 2_845
O18 Cs10 O19 157.4(5) . 2_845
O3 Cs10 O19 122.1(7) . 2_845
Cs10 Cs10 Nb6 88.6(5) 2_845 .
Cs11 Cs10 Nb6 124.2(3) . .
O6 Cs10 Nb6 156.6(7) 2_845 .
O19 Cs10 Nb6 30.2(5) . .
O6 Cs10 Nb6 29.6(6) . .
O51 Cs10 Nb6 82.0(6) . .
O25 Cs10 Nb6 31.8(4) . .
O18 Cs10 Nb6 62.9(4) . .
O3 Cs10 Nb6 77.6(6) . .
O19 Cs10 Nb6 138.6(4) 2_845 .
Cs10 Cs10 Nb1 105.5(6) 2_845 .
Cs11 Cs10 Nb1 77.9(3) . .
O6 Cs10 Nb1 105.0(7) 2_845 .
O19 Cs10 Nb1 28.9(4) . .
O6 Cs10 Nb1 84.1(6) . .
O51 Cs10 Nb1 27.1(6) . .
O25 Cs10 Nb1 60.2(5) . .
O18 Cs10 Nb1 33.1(4) . .
O3 Cs10 Nb1 78.0(5) . .
O19 Cs10 Nb1 153.4(5) 2_845 .
Nb6 Cs10 Nb1 57.30(15) . .
O53B Cs11 O53A 29(2) 2_745 2_745
O53B Cs11 Cs13 125(2) 2_745 2_745
O53A Cs11 Cs13 121.5(16) 2_745 2_745
O53B Cs11 O6 158(2) 2_745 2_845
O53A Cs11 O6 130.0(14) 2_745 2_845
Cs13 Cs11 O6 63.2(10) 2_745 2_845
O53B Cs11 Cs10 117(2) 2_745 .
O53A Cs11 Cs10 114.5(15) 2_745 .
Cs13 Cs11 Cs10 117.6(3) 2_745 .
O6 Cs11 Cs10 60.9(10) 2_845 .
O53B Cs11 O2 69(2) 2_745 2_745
O53A Cs11 O2 90.0(14) 2_745 2_745
Cs13 Cs11 O2 69.7(7) 2_745 2_745
O6 Cs11 O2 129.3(11) 2_845 2_745
Cs10 Cs11 O2 136.3(6) . 2_745
O53B Cs11 O54 55(2) 2_745 2_745
O53A Cs11 O54 53.4(16) 2_745 2_745
Cs13 Cs11 O54 71.7(5) 2_745 2_745
O6 Cs11 O54 121.7(11) 2_845 2_745
Cs10 Cs11 O54 167.1(6) . 2_745
O2 Cs11 O54 53.6(7) 2_745 2_745
O53B Cs11 O4 87(2) 2_745 2_745
O53A Cs11 O4 64.1(15) 2_745 2_745
Cs13 Cs11 O4 66.5(6) 2_745 2_745
O6 Cs11 O4 77.9(10) 2_845 2_745
Cs10 Cs11 O4 122.9(7) . 2_745
O2 Cs11 O4 100.0(8) 2_745 2_745
O54 Cs11 O4 50.6(8) 2_745 2_745
O53B Cs11 O18 51(2) 2_745 .
O53A Cs11 O18 52.9(16) 2_745 .
Cs13 Cs11 O18 174.3(5) 2_745 .
O6 Cs11 O18 119.0(10) 2_845 .
Cs10 Cs11 O18 66.9(5) . .
O2 Cs11 O18 109.8(8) 2_745 .
O54 Cs11 O18 103.3(6) 2_745 .
O4 Cs11 O18 108.3(7) 2_745 .
O53B Cs11 O60 126(2) 2_745 2_745
O53A Cs11 O60 132.2(16) 2_745 2_745
Cs13 Cs11 O60 16.5(4) 2_745 2_745
O6 Cs11 O60 67.9(10) 2_845 2_745
Cs10 Cs11 O60 112.2(6) . 2_745
O2 Cs11 O60 61.7(9) 2_745 2_745
O54 Cs11 O60 79.2(7) 2_745 2_745
O4 Cs11 O60 82.8(7) 2_745 2_745
O18 Cs11 O60 167.6(7) . 2_745
O53B Cs11 O3 64(2) 2_745 .
O53A Cs11 O3 86.6(15) 2_745 .
Cs13 Cs11 O3 135.8(7) 2_745 .
O6 Cs11 O3 126.3(11) 2_845 .
Cs10 Cs11 O3 68.8(6) . .
O2 Cs11 O3 77.9(7) 2_745 .
O54 Cs11 O3 111.6(8) 2_745 .
O4 Cs11 O3 150.7(9) 2_745 .
O18 Cs11 O3 48.0(7) . .
O60 Cs11 O3 119.7(8) 2_745 .
O53B Cs11 O51 84(2) 2_745 .
O53A Cs11 O51 62.6(14) 2_745 .
Cs13 Cs11 O51 127.4(7) 2_745 .
O6 Cs11 O51 76.6(10) 2_845 .
Cs10 Cs11 O51 60.6(6) . .
O2 Cs11 O51 152.2(9) 2_745 .
O54 Cs11 O51 106.9(7) 2_745 .
O4 Cs11 O51 73.3(7) 2_745 .
O18 Cs11 O51 50.8(7) . .
O60 Cs11 O51 140.5(8) 2_745 .
O3 Cs11 O51 94.8(8) . .
Cs13 Cs12 O31 102.9(7) . 1_455
Cs13 Cs12 O4 79.0(8) . .
O31 Cs12 O4 124.5(9) 1_455 .
Cs13 Cs12 O60 16.5(5) . .
O31 Cs12 O60 96.0(9) 1_455 .
O4 Cs12 O60 95.2(9) . .
Cs13 Cs12 O28 72.0(6) . .
O31 Cs12 O28 174.9(9) 1_455 .
O4 Cs12 O28 55.3(9) . .
O60 Cs12 O28 79.1(8) . .
Cs13 Cs12 O1X 94.0(9) . .
O31 Cs12 O1X 85.8(10) 1_455 .
O4 Cs12 O1X 149.6(11) . .
O60 Cs12 O1X 78.5(10) . .
O28 Cs12 O1X 94.4(10) . .
Cs13 Cs12 O6 63.8(7) . 1_455
O31 Cs12 O6 54.7(9) 1_455 1_455
O4 Cs12 O6 79.7(9) . 1_455
O60 Cs12 O6 69.3(9) . 1_455
O28 Cs12 O6 121.6(9) . 1_455
O1X Cs12 O6 123.8(11) . 1_455
Cs13 Cs12 O7 60.7(6) . .
O31 Cs12 O7 125.4(9) 1_455 .
O4 Cs12 O7 104.1(9) . .
O60 Cs12 O7 52.8(8) . .
O28 Cs12 O7 52.4(8) . .
O1X Cs12 O7 48.6(10) . .
O6 Cs12 O7 122.1(10) 1_455 .
Cs13 Cs12 O68 114.5(8) . .
O31 Cs12 O68 88.7(9) 1_455 .
O4 Cs12 O68 45.2(9) . .
O60 Cs12 O68 129.9(9) . .
O28 Cs12 O68 93.4(9) . .
O1X Cs12 O68 151.5(11) . .
O6 Cs12 O68 73.6(10) 1_455 .
O7 Cs12 O68 145.8(9) . .
Cs13 Cs12 O32 56.0(5) . 1_455
O31 Cs12 O32 50.1(7) 1_455 1_455
O4 Cs12 O32 122.1(8) . 1_455
O60 Cs12 O32 46.1(7) . 1_455
O28 Cs12 O32 125.0(7) . 1_455
O1X Cs12 O32 74.4(9) . 1_455
O6 Cs12 O32 50.0(7) 1_455 1_455
O7 Cs12 O32 85.0(7) . 1_455
O68 Cs12 O32 121.8(8) . 1_455
Cs13 Cs12 Nb6 72.8(3) . 1_455
O31 Cs12 Nb6 31.5(6) 1_455 1_455
O4 Cs12 Nb6 108.7(7) . 1_455
O60 Cs12 Nb6 69.7(6) . 1_455
O28 Cs12 Nb6 143.6(7) . 1_455
O1X Cs12 Nb6 97.0(8) . 1_455
O6 Cs12 Nb6 29.2(6) 1_455 1_455
O7 Cs12 Nb6 115.1(6) . 1_455
O68 Cs12 Nb6 92.8(7) . 1_455
O32 Cs12 Nb6 30.2(3) 1_455 1_455
Cs13 Cs12 Nb4 76.0(3) . .
O31 Cs12 Nb4 152.4(6) 1_455 .
O4 Cs12 Nb4 27.9(7) . .
O60 Cs12 Nb4 89.1(6) . .
O28 Cs12 Nb4 27.6(6) . .
O1X Cs12 Nb4 121.7(8) . .
O6 Cs12 Nb4 102.9(7) 1_455 .
O7 Cs12 Nb4 78.7(6) . .
O68 Cs12 Nb4 67.7(7) . .
O32 Cs12 Nb4 131.1(5) 1_455 .
Nb6 Cs12 Nb4 131.4(2) 1_455 .
O60 Cs13 Cs12 126.2(16) . .
O60 Cs13 Cs11 116.3(14) . 2_745
Cs12 Cs13 Cs11 112.1(4) . 2_745
O60 Cs13 O7 73.4(15) . .
Cs12 Cs13 O7 76.0(7) . .
Cs11 Cs13 O7 150.7(8) 2_745 .
O60 Cs13 O6 113.0(18) . 1_455
Cs12 Cs13 O6 72.5(8) . 1_455
Cs11 Cs13 O6 60.5(8) 2_745 1_455
O7 Cs13 O6 144.2(11) . 1_455
O60 Cs13 O32 60.9(19) . 1_455
Cs12 Cs13 O32 85.1(6) . 1_455
Cs11 Cs13 O32 105.4(5) 2_745 1_455
O7 Cs13 O32 103.3(9) . 1_455
O6 Cs13 O32 58.0(8) 1_455 1_455
O60 Cs13 O28 122.4(17) . .
Cs12 Cs13 O28 65.2(6) . .
Cs11 Cs13 O28 102.4(7) 2_745 .
O7 Cs13 O28 53.9(8) . .
O6 Cs13 O28 122.9(9) 1_455 .
O32 Cs13 O28 145.3(8) 1_455 .
O60 Cs13 O23 83.1(19) . .
Cs12 Cs13 O23 108.3(7) . .
Cs11 Cs13 O23 102.5(7) 2_745 .
O7 Cs13 O23 49.5(9) . .
O6 Cs13 O23 160.1(9) 1_455 .
O32 Cs13 O23 141.5(8) 1_455 .
O28 Cs13 O23 46.6(8) . .
O60 Cs13 O4 170(2) . .
Cs12 Cs13 O4 58.8(7) . .
Cs11 Cs13 O4 64.1(6) 2_745 .
O7 Cs13 O4 101.6(9) . .
O6 Cs13 O4 75.9(9) 1_455 .
O32 Cs13 O4 128.7(8) 1_455 .
O28 Cs13 O4 50.1(8) . .
O23 Cs13 O4 87.5(8) . .
O60 Cs13 O2 78.3(18) . .
Cs12 Cs13 O2 148.9(7) . .
Cs11 Cs13 O2 61.2(5) 2_745 .
O7 Cs13 O2 96.8(9) . .
O6 Cs13 O2 119.0(9) 1_455 .
O32 Cs13 O2 125.9(8) 1_455 .
O28 Cs13 O2 85.9(8) . .
O23 Cs13 O2 50.6(7) . .
O4 Cs13 O2 94.3(8) . .
O60 Cs13 O54 123.4(19) . .
Cs12 Cs13 O54 100.0(6) . .
Cs11 Cs13 O54 60.3(5) 2_745 .
O7 Cs13 O54 90.9(8) . .
O6 Cs13 O54 110.7(8) 1_455 .
O32 Cs13 O54 165.7(7) 1_455 .
O28 Cs13 O54 46.7(8) . .
O23 Cs13 O54 49.4(7) . .
O4 Cs13 O54 47.6(7) . .
O2 Cs13 O54 49.3(7) . .
O60 Cs13 Nb7 89.8(16) . .
Cs12 Cs13 Nb7 81.1(3) . .
Cs11 Cs13 Nb7 124.7(3) 2_745 .
O7 Cs13 Nb7 26.3(7) . .
O6 Cs13 Nb7 152.0(8) 1_455 .
O32 Cs13 Nb7 129.7(5) 1_455 .
O28 Cs13 Nb7 32.7(5) . .
O23 Cs13 Nb7 29.5(6) . .
O4 Cs13 Nb7 82.7(6) . .
O2 Cs13 Nb7 80.1(5) . .
O54 Cs13 Nb7 64.6(5) . .
Cs8 Cs9 O24 75.2(8) . 2_745
Cs8 Cs9 O3 126.9(9) . 2_745
O24 Cs9 O3 52.5(8) 2_745 2_745
Cs8 Cs9 O2 126.5(9) . .
O24 Cs9 O2 110.1(8) 2_745 .
O3 Cs9 O2 84.6(10) 2_745 .
Cs8 Cs9 O17 71.6(8) . .
O24 Cs9 O17 91.0(7) 2_745 .
O3 Cs9 O17 113.5(9) 2_745 .
O2 Cs9 O17 55.5(8) . .
Cs8 Cs9 O53B 101.1(12) . .
O24 Cs9 O53B 53.3(14) 2_745 .
O3 Cs9 O53B 57.1(14) 2_745 .
O2 Cs9 O53B 57.2(14) . .
O17 Cs9 O53B 56.7(14) . .
Cs8 Cs9 Nb2 101.4(6) . .
O24 Cs9 Nb2 109.9(6) 2_745 .
O3 Cs9 Nb2 104.3(9) 2_745 .
O2 Cs9 Nb2 25.4(6) . .
O17 Cs9 Nb2 31.9(5) . .
O53B Cs9 Nb2 59.5(14) . .
Cs8 Cs9 Nb3 102.7(6) . 2_745
O24 Cs9 Nb3 30.2(5) 2_745 2_745
O3 Cs9 Nb3 24.3(6) 2_745 2_745
O2 Cs9 Nb3 102.9(7) . 2_745
O17 Cs9 Nb3 111.5(5) . 2_745
O53B Cs9 Nb3 58.2(14) . 2_745
Nb2 Cs9 Nb3 116.1(4) . 2_745
Cs8 Cs9 Nb13 78.0(5) . 2_745
O24 Cs9 Nb13 25.8(5) 2_745 2_745
O3 Cs9 Nb13 59.6(6) 2_745 2_745
O2 Cs9 Nb13 87.6(6) . 2_745
O17 Cs9 Nb13 67.2(5) . 2_745
O53B Cs9 Nb13 30.9(12) . 2_745
Nb2 Cs9 Nb13 84.13(18) . 2_745
Nb3 Cs9 Nb13 45.86(12) 2_745 2_745
Cs8 Cs9 Nb13 77.3(5) . .
O24 Cs9 Nb13 66.6(6) 2_745 .
O3 Cs9 Nb13 88.8(7) 2_745 .
O2 Cs9 Nb13 59.5(6) . .
O17 Cs9 Nb13 26.9(5) . .
O53B Cs9 Nb13 32.1(12) . .
Nb2 Cs9 Nb13 45.57(13) . .
Nb3 Cs9 Nb13 84.56(16) 2_745 .
Nb13 Cs9 Nb13 41.39(12) 2_745 .
Cs8 Cs9 Cs11 125.6(5) . 2_745
O24 Cs9 Cs11 68.7(6) 2_745 2_745
O3 Cs9 Cs11 46.9(7) 2_745 2_745
O2 Cs9 Cs11 43.8(6) . 2_745
O17 Cs9 Cs11 69.9(5) . 2_745
O53B Cs9 Cs11 24.6(11) . 2_745
Nb2 Cs9 Cs11 57.9(3) . 2_745
Nb3 Cs9 Cs11 59.9(3) 2_745 2_745
Nb13 Cs9 Cs11 52.32(19) 2_745 2_745
Nb13 Cs9 Cs11 51.7(2) . 2_745
Nb2 O2 Cs9 104.8(17) . .
Nb2 O2 Cs11 112.0(13) . 2_745
Cs9 O2 Cs11 94.5(8) . 2_745
Nb2 O2 Cs13 95.5(12) . .
Cs9 O2 Cs13 143.2(9) . .
Cs11 O2 Cs13 49.1(5) 2_745 .
Nb3 O3 Cs9 107.1(15) . 2_745
Nb3 O3 Cs11 112.0(14) . .
Cs9 O3 Cs11 91.4(9) 2_745 .
Nb3 O3 Cs10 92.9(13) . .
Cs9 O3 Cs10 141.8(12) 2_745 .
Cs11 O3 Cs10 50.6(5) . .
Nb4 O4 Cs12 103.9(14) . .
Nb4 O4 Cs8 105.5(13) . 2_745
Cs12 O4 Cs8 147.5(12) . 2_745
Nb4 O4 Cs11 109.7(14) . 2_745
Cs12 O4 Cs11 85.3(9) . 2_745
Cs8 O4 Cs11 97.5(10) 2_745 2_745
Nb4 O4 Cs13 94.3(12) . .
Cs12 O4 Cs13 42.2(5) . .
Cs8 O4 Cs13 146.2(12) 2_745 .
Cs11 O4 Cs13 49.4(5) 2_745 .
Nb5 O5 Cs3 90.8(10) . .
Nb6 O6 Cs11 142.2(17) . 2_845
Nb6 O6 Cs13 101.4(17) . 1_655
Cs11 O6 Cs13 56.3(8) 2_845 1_655
Nb6 O6 Cs10 112.1(18) . 2_845
Cs11 O6 Cs10 61.2(8) 2_845 2_845
Cs13 O6 Cs10 111.8(11) 1_655 2_845
Nb6 O6 Cs12 94.3(17) . 1_655
Cs11 O6 Cs12 87.9(11) 2_845 1_655
Cs13 O6 Cs12 43.7(7) 1_655 1_655
Cs10 O6 Cs12 148.8(13) 2_845 1_655
Nb6 O6 Cs10 91.8(16) . .
Cs11 O6 Cs10 91.7(12) 2_845 .
Cs13 O6 Cs10 141.5(13) 1_655 .
Cs10 O6 Cs10 31.0(6) 2_845 .
Cs12 O6 Cs10 170.5(13) 1_655 .
Nb7 O7 Cs13 105.0(14) . .
Nb7 O7 Cs12 106.5(13) . .
Cs13 O7 Cs12 43.4(5) . .
Nb9 O9 Cs3 92.6(11) . .
Nb10 O10 Cs3 97.6(12) . .
Nb11 O11 Cs5 90.5(11) . .
Nb12 O12 Cs5 96.0(12) . .
Si1 O13 Nb2 131.4(14) . .
Si1 O13 Nb5 124.5(13) . .
Nb2 O13 Nb5 88.7(8) . .
Si1 O13 Nb1 120.7(13) . .
Nb2 O13 Nb1 93.2(8) . .
Nb5 O13 Nb1 85.8(8) . .
Si1 O14 Nb4 132.0(15) . .
Si1 O14 Nb8 124.7(12) . .
Nb4 O14 Nb8 89.1(8) . .
Si1 O14 Nb3 119.8(14) . .
Nb4 O14 Nb3 92.8(7) . .
Nb8 O14 Nb3 85.8(8) . .
Si1 O15 Nb11 129.7(12) . .
Si1 O15 Nb9 124.9(12) . .
Nb11 O15 Nb9 91.6(7) . .
Si1 O15 Nb6 121.6(11) . .
Nb11 O15 Nb6 89.7(7) . .
Nb9 O15 Nb6 87.3(7) . .
Si1 O16 Nb12 125.9(14) . .
Si1 O16 Nb10 119.5(13) . .
Nb12 O16 Nb10 94.7(10) . .
Si1 O16 Nb7 123.6(13) . .
Nb12 O16 Nb7 93.2(9) . .
Nb10 O16 Nb7 91.2(9) . .
Nb1 O17 Nb13 105.8(12) . .
Nb1 O17 Nb2 117.5(13) . .
Nb13 O17 Nb2 102.2(12) . .
Nb1 O17 Cs8 96.5(10) . .
Nb13 O17 Cs8 108.4(10) . .
Nb2 O17 Cs8 125.1(11) . .
Nb1 O17 Cs9 128.4(12) . .
Nb13 O17 Cs9 106.8(10) . .
Nb2 O17 Cs9 93.1(10) . .
Cs8 O17 Cs9 35.1(6) . .
Nb13 O18 Nb3 107.3(10) . .
Nb13 O18 Nb1 102.6(10) . .
Nb3 O18 Nb1 138.4(12) . .
Nb13 O18 Cs11 91.3(8) . .
Nb3 O18 Cs11 104.3(8) . .
Nb1 O18 Cs11 103.3(8) . .
Nb13 O18 Cs10 142.2(10) . .
Nb3 O18 Cs10 90.8(8) . .
Nb1 O18 Cs10 82.5(7) . .
Cs11 O18 Cs10 51.7(4) . .
Nb1 O19 Nb6 152.0(17) . .
Nb1 O19 Cs1 98.5(9) . .
Nb6 O19 Cs1 104.6(9) . .
Nb1 O19 Cs10 95.8(9) . .
Nb6 O19 Cs10 91.2(10) . .
Cs1 O19 Cs10 109.4(9) . .
Nb1 O19 Cs10 109.2(11) . 2_845
Nb6 O19 Cs10 89.1(10) . 2_845
Cs1 O19 Cs10 83.6(7) . 2_845
Cs10 O19 Cs10 27.3(4) . 2_845
Nb1 O20 Nb5 121.1(17) . .
Nb1 O20 Cs1 100.0(12) . .
Nb5 O20 Cs1 98.3(12) . .
Nb2 O22 Nb5 120.8(13) . .
Nb2 O22 Cs2 96.6(10) . .
Nb5 O22 Cs2 96.0(9) . .
Nb7 O23 Nb2 153.9(19) . .
Nb7 O23 Cs2 105.8(13) . .
Nb2 O23 Cs2 95.0(12) . .
Nb7 O23 Cs13 89.5(12) . .
Nb2 O23 Cs13 96.3(12) . .
Cs2 O23 Cs13 114.1(10) . .
Nb13 O24 Nb3 106.6(13) . .
Nb13 O24 Nb4 100.9(12) . .
Nb3 O24 Nb4 113.5(13) . .
Nb13 O24 Cs9 111.4(12) . 2_745
Nb3 O24 Cs9 99.1(11) . 2_745
Nb4 O24 Cs9 124.5(12) . 2_745
Nb13 O24 Cs8 109.0(11) . 2_745
Nb3 O24 Cs8 130.7(12) . 2_745
Nb4 O24 Cs8 92.0(9) . 2_745
Cs9 O24 Cs8 35.8(6) 2_745 2_745
Nb3 O25 Nb6 152.2(17) . .
Nb3 O25 Cs7 99.9(8) . .
Nb6 O25 Cs7 100.9(9) . .
Nb3 O25 Cs10 101.1(11) . .
Nb6 O25 Cs10 85.9(8) . .
Cs7 O25 Cs10 116.1(9) . .
Nb3 O26 Nb8 118.3(14) . .
Nb3 O26 Cs7 106.6(11) . .
Nb8 O26 Cs7 100.2(10) . .
Nb4 O27 Nb8 114.7(13) . .
Nb4 O27 Cs6 107.3(11) . .
Nb8 O27 Cs6 97.5(10) . .
Nb4 O28 Nb7 151.5(17) . .
Nb4 O28 Cs12 99.8(10) . .
Nb7 O28 Cs12 104.6(12) . .
Nb4 O28 Cs13 100.1(12) . .
Nb7 O28 Cs13 88.4(10) . .
Cs12 O28 Cs13 42.8(4) . .
Nb4 O28 Cs6 99.8(11) . .
Nb7 O28 Cs6 100.5(12) . .
Cs12 O28 Cs6 74.7(7) . .
Cs13 O28 Cs6 116.6(9) . .
Nb10 O29 Nb5 141.2(16) . .
Nb10 O29 Cs2 109.6(12) . .
Nb5 O29 Cs2 105.8(11) . .
Nb10 O29 Cs3 89.2(10) . .
Nb5 O29 Cs3 89.6(9) . .
Cs2 O29 Cs3 115.6(9) . .
Nb5 O30 Nb9 148.6(13) . .
Nb5 O30 Cs1 104.8(9) . .
Nb9 O30 Cs1 105.3(9) . .
Nb5 O30 Cs3 88.3(8) . .
Nb9 O30 Cs3 87.8(8) . .
Cs1 O30 Cs3 113.7(7) . .
Nb11 O31 Nb6 113.7(14) . .
Nb11 O31 Cs12 121.4(13) . 1_655
Nb6 O31 Cs12 101.4(11) . 1_655
Nb11 O31 Cs7 104.1(11) . .
Nb6 O31 Cs7 107.4(11) . .
Cs12 O31 Cs7 108.1(9) 1_655 .
Nb9 O32 Nb6 119.8(14) . .
Nb9 O32 Cs13 133.0(10) . 1_655
Nb6 O32 Cs13 97.5(11) . 1_655
Nb9 O32 Cs1 104.7(12) . .
Nb6 O32 Cs1 105.6(9) . .
Cs13 O32 Cs1 89.9(7) 1_655 .
Nb9 O32 Cs12 118.0(11) . 1_655
Nb6 O32 Cs12 79.0(9) . 1_655
Cs13 O32 Cs12 38.9(4) 1_655 1_655
Cs1 O32 Cs12 127.7(9) . 1_655
Nb10 O33 Nb7 119.8(13) . .
Nb10 O33 Cs2 103.4(10) . .
Nb7 O33 Cs2 107.4(11) . .
Nb8 O35 Nb11 144.4(14) . .
Nb8 O35 Cs7 107.3(9) . .
Nb11 O35 Cs7 107.0(10) . .
Nb8 O35 Cs5 87.6(8) . .
Nb11 O35 Cs5 87.5(8) . .
Cs7 O35 Cs5 113.1(7) . .
Nb8 O36 Nb12 142.8(15) . .
Nb8 O36 Cs6 107.6(11) . .
Nb12 O36 Cs6 105.2(11) . .
Nb8 O36 Cs5 93.3(10) . .
Nb12 O36 Cs5 90.9(10) . .
Cs6 O36 Cs5 111.2(9) . .
Nb10 O37 Nb9 146.6(16) . .
Nb10 O37 Cs4 106.8(13) . .
Nb9 O37 Cs4 104.2(12) . .
Nb10 O37 Cs3 89.8(11) . .
Nb9 O37 Cs3 89.6(10) . .
Cs4 O37 Cs3 112.8(7) . .
Nb11 O38 Nb9 116.4(13) . .
Nb11 O38 Cs4 104.7(11) . .
Nb9 O38 Cs4 102.2(9) . .
Cs7 O42 Cs4 174.0(12) . 2_856
Cs1 O44 Cs4 177.2(13) . 2_855
O59 O50 O58 133(8) . .
Nb1 O51 Cs8 105.4(13) . .
Nb1 O51 Cs10 95.2(13) . .
Cs8 O51 Cs10 144.1(11) . .
Nb1 O51 Cs11 109.1(13) . .
Cs8 O51 Cs11 92.4(9) . .
Cs10 O51 Cs11 52.7(5) . .
Nb8 O52 Cs5 94.6(12) . .
O53B O53A Nb13 81(5) . 2_745
O53B O53A Nb13 83(5) . .
Nb13 O53A Nb13 94(2) 2_745 .
O53B O53A Cs11 57(4) . 2_745
Nb13 O53A Cs11 121(3) 2_745 2_745
Nb13 O53A Cs11 117(3) . 2_745
O53B O53A Cs8 169(5) . 2_745
Nb13 O53A Cs8 107(2) 2_745 2_745
Nb13 O53A Cs8 105(2) . 2_745
Cs11 O53A Cs8 111.3(17) 2_745 2_745
O53A O53B Cs11 94(5) . 2_745
O53A O53B Nb13 66(4) . 2_745
Cs11 O53B Nb13 134(4) 2_745 2_745
O53A O53B Nb13 66(4) . .
Cs11 O53B Nb13 126(4) 2_745 .
Nb13 O53B Nb13 85(2) 2_745 .
O53A O53B Cs9 154(5) . .
Cs11 O53B Cs9 112(2) 2_745 .
Nb13 O53B Cs9 95(2) 2_745 .
Nb13 O53B Cs9 95(2) . .
Nb13 O54 Nb4 110.1(13) . .
Nb13 O54 Nb2 102.9(12) . .
Nb4 O54 Nb2 135.7(14) . .
Nb13 O54 Cs11 95.5(10) . 2_745
Nb4 O54 Cs11 106.3(10) . 2_745
Nb2 O54 Cs11 99.0(9) . 2_745
Nb13 O54 Cs13 143.5(12) . .
Nb4 O54 Cs13 85.6(9) . .
Nb2 O54 Cs13 85.0(8) . .
Cs11 O54 Cs13 48.0(4) 2_745 .
Nb10 O55 Nb12 119.3(15) . .
Nb10 O55 Cs4 105.3(14) . .
Nb12 O55 Cs4 104.6(12) . .
Nb7 O56 Nb12 114.7(17) . .
Nb7 O56 Cs6 115.1(15) . .
Nb12 O56 Cs6 98.2(12) . .
Nb12 O57 Nb11 146.5(19) . .
Nb12 O57 Cs4 108.7(14) . .
Nb11 O57 Cs4 103.6(12) . .
Nb12 O57 Cs5 89.4(12) . .
Nb11 O57 Cs5 86.2(10) . .
Cs4 O57 Cs5 112.7(10) . .
O50 O58 O59 22(4) . .
O50 O59 O58 25(5) . .
Cs13 O60 Cs12 37.4(13) . .
Cs13 O60 Cs11 47.2(12) . 2_745
Cs12 O60 Cs11 81.5(8) . 2_745
Cs13 O60 Cs1 121.4(18) . 1_455
Cs12 O60 Cs1 128.1(10) . 1_455
Cs11 O60 Cs1 82.3(5) 2_745 1_455
Cs4 O61 Cs2 178.0(13) 2_855 .
Cs4 O62 Cs6 176.4(11) . 2_856
Cs2 O66 Cs1 179.3(14) 2_855 .
Cs8 O68 Cs12 115.5(12) 2_745 .

loop_
_geom_bond_atom_site_label_1
_geom_bond_atom_site_label_2
_geom_bond_distance
_geom_bond_site_symmetry_2
Nb1 O51 1.80(3) .
Nb1 O20 1.83(3) .
Nb1 O19 1.91(3) .
Nb1 O17 2.02(3) .
Nb1 O18 2.17(2) .
Nb1 O13 2.50(2) .
Nb1 Nb13 3.245(5) .
Nb1 Nb5 3.356(6) .
Nb1 Cs10 3.940(10) .
Nb1 Cs1 3.972(5) .
Nb1 Cs8 4.009(8) .
Nb1 Cs11 4.452(11) .
Nb2 O2 1.77(3) .
Nb2 O22 1.87(3) .
Nb2 O23 2.00(3) .
Nb2 O17 2.11(3) .
Nb2 O54 2.23(3) .
Nb2 O13 2.37(2) .
Nb2 Nb13 3.237(6) .
Nb2 Nb5 3.355(5) .
Nb2 Cs2 3.942(6) .
Nb2 Cs9 3.989(14) .
Nb2 Cs13 4.074(10) .
Nb2 Cs11 4.266(11) 2_745
Nb3 O3 1.72(3) .
Nb3 O26 1.82(3) .
Nb3 O25 1.83(2) .
Nb3 O24 2.03(3) .
Nb3 O18 2.04(2) .
Nb3 O14 2.52(3) .
Nb3 Nb13 3.245(6) .
Nb3 Cs9 3.999(12) 2_745
Nb3 Cs7 4.009(5) .
Nb3 Cs10 4.148(10) .
Nb3 Cs11 4.396(11) .
Nb4 O28 1.82(3) .
Nb4 O4 1.87(3) .
Nb4 O27 1.93(3) .
Nb4 O54 2.05(3) .
Nb4 O24 2.18(3) .
Nb4 O14 2.35(2) .
Nb4 Nb13 3.240(6) .
Nb4 Nb8 3.358(6) .
Nb4 Cs12 3.874(10) .
Nb4 Cs8 3.977(9) 2_745
Nb4 Cs13 4.013(10) .
Nb4 Cs6 4.132(6) .
Nb5 O5 1.80(3) .
Nb5 O30 1.92(2) .
Nb5 O22 1.99(3) .
Nb5 O29 2.02(3) .
Nb5 O20 2.03(3) .
Nb5 O13 2.43(2) .
Nb5 Cs3 3.849(4) .
Nb5 Cs2 3.994(6) .
Nb5 Cs1 4.049(6) .
Nb6 O6 1.88(3) .
Nb6 O19 1.92(3) .
Nb6 O32 1.97(2) .
Nb6 O25 2.02(2) .
Nb6 O31 2.05(3) .
Nb6 O15 2.50(2) .
Nb6 Cs10 3.816(8) .
Nb6 Cs12 3.853(9) 1_655
Nb6 Cs13 3.872(9) 1_655
Nb6 Cs1 4.134(5) .
Nb6 Cs10 4.140(9) 2_845
Nb6 Cs7 4.149(5) .
Nb7 O7 1.75(4) .
Nb7 O23 1.88(3) .
Nb7 O56 1.91(4) .
Nb7 O33 1.97(3) .
Nb7 O28 2.06(3) .
Nb7 O16 2.38(3) .
Nb7 Cs13 3.817(8) .
Nb7 Cs2 4.153(6) .
Nb7 Cs12 4.154(9) .
Nb7 Cs6 4.297(6) .
Nb8 O52 1.80(3) .
Nb8 O36 1.88(3) .
Nb8 O35 1.93(2) .
Nb8 O27 2.06(3) .
Nb8 O26 2.11(3) .
Nb8 O14 2.43(3) .
Nb8 Cs5 3.812(4) .
Nb8 Cs6 3.957(6) .
Nb8 Cs7 4.039(6) .
Nb9 O9 1.80(3) .
Nb9 O32 1.93(3) .
Nb9 O30 1.95(2) .
Nb9 O37 2.02(3) .
Nb9 O38 2.05(3) .
Nb9 O15 2.40(2) .
Nb9 Cs3 3.850(4) .
Nb9 Cs4 4.063(5) .
Nb9 Cs1 4.084(6) .
Nb10 O10 1.71(3) .
Nb10 O37 1.90(3) .
Nb10 O33 1.93(3) .
Nb10 O29 1.94(3) .
Nb10 O55 1.94(3) .
Nb10 O16 2.34(3) .
Nb10 Cs3 3.796(4) .
Nb10 Cs2 4.029(6) .
Nb10 Cs4 4.045(5) .
Nb11 O11 1.82(3) .
Nb11 O38 1.95(2) .
Nb11 O35 1.95(2) .
Nb11 O31 2.02(3) .
Nb11 O57 2.04(3) .
Nb11 O15 2.34(2) .
Nb11 Cs5 3.817(4) .
Nb11 Cs7 4.046(5) .
Nb11 Cs4 4.057(5) .
Nb11 Cs12 4.299(10) 1_655
Nb12 O57 1.84(3) .
Nb12 O12 1.83(3) .
Nb12 O55 1.97(3) .
Nb12 O36 2.03(3) .
Nb12 O56 2.09(4) .
Nb12 O16 2.25(3) .
Nb12 Cs5 3.822(4) .
Nb12 Cs6 4.000(6) .
Nb12 Cs4 4.048(5) .
Si1 O15 1.56(2) .
Si1 O13 1.59(3) .
Si1 O14 1.62(2) .
Si1 O16 1.76(3) .
Nb13 O54 1.90(3) .
Nb13 O18 1.99(2) .
Nb13 O24 2.01(3) .
Nb13 O17 2.05(3) .
Nb13 O53A 2.06(6) 2_745
Nb13 O53A 2.12(6) .
Nb13 O53B 2.22(7) 2_745
Nb13 O53B 2.31(7) .
Nb13 Nb13 3.051(6) 2_745
Cs1 O30 3.11(2) .
Cs1 O32 3.14(3) .
Cs1 O20 3.22(3) .
Cs1 O19 3.21(2) .
Cs1 O44 3.51(4) .
Cs1 O66 3.64(4) .
Cs1 O60 3.73(2) 1_655
Cs1 Cs13 4.397(10) 1_655
Cs2 O29 2.94(3) .
Cs2 O33 3.12(3) .
Cs2 O23 3.23(3) .
Cs2 O22 3.26(3) .
Cs2 O63 3.46(4) 2_755
Cs2 O61 3.46(4) .
Cs2 O66 3.52(4) 2_855
Cs2 Cs2 4.101(9) 2_755
Cs3 O10 3.17(3) .
Cs3 O10 3.17(3) 2_855
Cs3 O29 3.29(3) 2_855
Cs3 O29 3.29(3) .
Cs3 O37 3.29(3) 2_855
Cs3 O37 3.29(3) .
Cs3 O9 3.32(3) .
Cs3 O9 3.32(3) 2_855
Cs3 O5 3.37(3) .
Cs3 O5 3.37(3) 2_855
Cs3 O30 3.39(2) 2_855
Cs3 O30 3.39(2) .
Cs4 O37 3.07(3) .
Cs4 O57 3.06(3) .
Cs4 O55 3.07(3) .
Cs4 O38 3.10(3) .
Cs4 O62 3.33(4) .
Cs4 O61 3.45(4) 2_855
Cs4 O42 3.57(3) 2_856
Cs4 O44 3.57(4) 2_855
Cs5 O12 3.17(3) .
Cs5 O12 3.17(3) 2_856
Cs5 O36 3.21(3) .
Cs5 O36 3.21(3) 2_856
Cs5 O52 3.22(3) 2_856
Cs5 O52 3.22(3) .
Cs5 O11 3.34(3) .
Cs5 O11 3.34(3) 2_856
Cs5 O35 3.37(3) 2_856
Cs5 O35 3.37(3) .
Cs5 O57 3.37(3) 2_856
Cs5 O57 3.37(3) .
Cs6 O36 2.96(3) .
Cs6 O56 3.13(4) .
Cs6 O27 3.12(3) .
Cs6 O28 3.41(3) .
Cs6 O62 3.46(4) 2_856
Cs6 Cs12 3.975(10) .
Cs6 Cs6 4.767(9) 2_756
Cs7 O35 3.02(2) .
Cs7 O31 3.04(3) .
Cs7 O26 3.09(3) .
Cs7 O25 3.26(2) .
Cs7 O42 3.48(3) .
Cs7 Cs12 4.800(9) 1_655
Cs7 Cs10 5.642(8) .
Cs8 Cs9 1.96(3) .
Cs8 O4 3.05(3) 2_745
Cs8 O51 3.13(3) .
Cs8 O68 3.18(4) 2_745
Cs8 O17 3.24(3) .
Cs8 O24 3.25(3) 2_745
Cs8 O53A 3.28(5) 2_745
Cs8 Nb4 3.977(9) 2_745
Cs8 Nb13 4.341(7) 2_745
Cs8 Cs11 4.812(12) .
Cs10 Cs10 1.699(17) 2_845
Cs10 Cs11 3.055(13) .
Cs10 O6 3.05(5) 2_845
Cs10 O19 3.26(3) .
Cs10 O6 3.26(5) .
Cs10 O51 3.34(3) .
Cs10 O25 3.39(3) .
Cs10 O18 3.58(2) .
Cs10 O3 3.69(3) .
Cs10 O19 3.70(3) 2_845
Cs11 O53B 2.13(6) 2_745
Cs11 O53A 2.52(5) 2_745
Cs11 Cs13 2.826(14) 2_745
Cs11 O6 2.96(4) 2_845
Cs11 O2 3.28(3) 2_745
Cs11 O54 3.30(3) 2_745
Cs11 O4 3.35(4) 2_745
Cs11 O18 3.42(2) .
Cs11 O60 3.45(3) 2_745
Cs11 O3 3.45(4) .
Cs11 O51 3.52(3) .
Cs12 Cs13 2.336(13) .
Cs12 O31 2.88(3) 1_455
Cs12 O4 2.98(3) .
Cs12 O60 3.11(3) .
Cs12 O28 3.12(3) .
Cs12 O1X 3.11(4) .
Cs12 O6 3.22(5) 1_455
Cs12 O7 3.30(4) .
Cs12 O68 3.65(4) .
Cs12 O32 3.71(3) 1_455
Cs12 Nb6 3.853(9) 1_455
Cs13 O60 1.09(3) .
Cs13 Cs11 2.826(14) 2_745
Cs13 O7 2.97(4) .
Cs13 O6 3.03(4) 1_455
Cs13 O32 3.08(3) 1_455
Cs13 O28 3.27(3) .
Cs13 O23 3.34(3) .
Cs13 O4 3.41(3) .
Cs13 O2 3.51(4) .
Cs13 O54 3.61(3) .
Cs9 O24 3.14(3) 2_745
Cs9 O3 3.14(4) 2_745
Cs9 O2 3.15(4) .
Cs9 O17 3.27(3) .
Cs9 O53B 3.48(7) .
Cs9 Nb3 3.999(12) 2_745
Cs9 Nb13 4.301(11) 2_745
Cs9 Cs11 4.72(2) 2_745
O2 Cs11 3.28(3) 2_745
O3 Cs9 3.14(4) 2_745
O4 Cs8 3.05(3) 2_745
O4 Cs11 3.35(4) 2_745
O6 Cs11 2.96(4) 2_845
O6 Cs13 3.03(4) 1_655
O6 Cs10 3.05(5) 2_845
O6 Cs12 3.22(5) 1_655
O19 Cs10 3.70(3) 2_845
O24 Cs9 3.14(3) 2_745
O24 Cs8 3.25(3) 2_745
O31 Cs12 2.88(3) 1_655
O32 Cs13 3.08(3) 1_655
O32 Cs12 3.71(3) 1_655
O42 Cs4 3.57(3) 2_856
O44 Cs4 3.57(4) 2_855
O50 O59 0.65(5) .
O50 O58 0.76(4) .
O53A O53B 1.21(8) .
O53A Nb13 2.06(6) 2_745
O53A Cs11 2.52(5) 2_745
O53A Cs8 3.28(5) 2_745
O53B Cs11 2.13(6) 2_745
O53B Nb13 2.22(7) 2_745
O54 Cs11 3.30(3) 2_745
O58 O59 1.29(5) .
O60 Cs11 3.45(3) 2_745
O60 Cs1 3.73(2) 1_455
O61 Cs4 3.45(4) 2_855
O62 Cs6 3.46(4) 2_856
O63 Cs2 3.46(4) 2_755
O66 Cs2 3.52(4) 2_855
O68 Cs8 3.18(4) 2_745
